data_4308561
loop_
_publ_author_name
'Alberto Freir\'ia'
'Rufina Bastida'
'M del Carmen Fern\'andez-Fern\'andez'
'Alejandro Mac\'ias'
'Laura Valencia'
'Manuel Vicente'

_publ_contact_author_address
; Departamento de Qu\'imica Inorg\'anica
  Facultade de Qu\'imica
  Universidade de Santiago de Compostela
  15782 Santiago de Compostela, A Corun\'a
  Galicia, Spain
;
_publ_contact_author_email qilaura@usc.es
_publ_contact_author_name 'Dra. Laura Valencia Matarranz'
_publ_section_title
;
Pentanuclear Ba(II) Complex of a Macrocyclic Ligand
;
_journal_name_full 'Inorganic Chemistry'
_journal_page_first 930
_journal_page_last 934
_journal_paper_doi 10.1021/ic048704n
_journal_volume 44
_journal_year 2005
_chemical_formula_sum 'C78 H92 Ba5 Cl3.5 N12 O54.5'
_chemical_formula_weight 2880.41
_chemical_name_systematic
;
 ?
;
_space_group_IT_number 14
_symmetry_cell_setting monoclinic
_symmetry_space_group_name_Hall '-P 2yn'
_symmetry_space_group_name_H-M 'P 1 21/n 1'
_atom_sites_solution_hydrogens geom
_atom_sites_solution_primary direct
_atom_sites_solution_secondary difmap
_audit_creation_method SHELXL-97
_cell_angle_alpha 90.00
_cell_angle_beta 95.540(19)
_cell_angle_gamma 90.00
_cell_formula_units_Z 4
_cell_length_a 16.649(3)
_cell_length_b 28.644(7)
_cell_length_c 24.366(5)
_cell_measurement_reflns_used 25
_cell_measurement_temperature 293(2)
_cell_measurement_theta_max 20.75
_cell_measurement_theta_min 11.85
_cell_volume 11566(4)
_computing_cell_refinement 'CAD4-Express Software (Nonius, 1994)'
_computing_data_collection 'CAD4-Express Software (Nonius, 1994)'
_computing_publication_material 'WinGX publication routines (Farrugia, 1999)'
_computing_structure_refinement 'SHELXL-97 (Sheldrick, 1997)'
_diffrn_ambient_temperature 293(2)
_diffrn_measured_fraction_theta_full 0.999
_diffrn_measured_fraction_theta_max 0.999
_diffrn_measurement_device_type 'MACH3 Enraf Nonius'
_diffrn_measurement_method omega
_diffrn_radiation_monochromator graphite
_diffrn_radiation_source 'fine-focus sealed tube'
_diffrn_radiation_type MoK\a
_diffrn_radiation_wavelength 0.71073
_diffrn_reflns_av_R_equivalents 0.0727
_diffrn_reflns_av_sigmaI/netI 0.2193
_diffrn_reflns_limit_h_max 22
_diffrn_reflns_limit_h_min 0
_diffrn_reflns_limit_k_max 38
_diffrn_reflns_limit_k_min 0
_diffrn_reflns_limit_l_max 32
_diffrn_reflns_limit_l_min -32
_diffrn_reflns_number 30122
_diffrn_reflns_theta_full 28.45
_diffrn_reflns_theta_max 28.45
_diffrn_reflns_theta_min 2.29
_diffrn_standards_interval_time 120
_exptl_absorpt_coefficient_mu 1.853
_exptl_absorpt_correction_T_max 0.5885
_exptl_absorpt_correction_T_min 0.5244
_exptl_absorpt_correction_type Semiempirical
_exptl_crystal_colour Colourless
_exptl_crystal_density_diffrn 1.654
_exptl_crystal_density_method 'not measured'
_exptl_crystal_description Prism
_exptl_crystal_F_000 5678
_exptl_crystal_size_max 0.40
_exptl_crystal_size_mid 0.40
_exptl_crystal_size_min 0.32
_refine_diff_density_max 1.166
_refine_diff_density_min -1.284
_refine_diff_density_rms 0.146
_refine_ls_extinction_method none
_refine_ls_goodness_of_fit_ref 0.982
_refine_ls_hydrogen_treatment mixed
_refine_ls_matrix_type full
_refine_ls_number_parameters 1499
_refine_ls_number_reflns 29162
_refine_ls_number_restraints 21
_refine_ls_restrained_S_all 0.983
_refine_ls_R_factor_all 0.2280
_refine_ls_R_factor_gt 0.0604
_refine_ls_shift/su_max 0.014
_refine_ls_shift/su_mean 0.000
_refine_ls_structure_factor_coef Fsqd
_refine_ls_weighting_details 'calc w=1/[\s^2^(Fo^2^)+(0.0877P)^2^+0.0000P] where P=(Fo^2^+2Fc^2^)/3'
_refine_ls_weighting_scheme calc
_refine_ls_wR_factor_gt 0.1456
_refine_ls_wR_factor_ref 0.1901
_reflns_number_gt 12253
_reflns_number_total 29162
_reflns_threshold_expression >2sigma(I)
_cod_data_source_file ic048704nsi20041103_084711.cif
_cod_data_source_block Ba(II)_complex
_cod_depositor_comments
;
The following automatic conversions were performed:
'_symmetry_cell_setting' value 'Monoclinic' changed to 'monoclinic'
according to '/home/saulius/struct/CIF-dictionaries/cif_core.dic'
dictionary named 'cif_core.dic' version 2.4.1 from 2010-06-29.

Automatic conversion script
Id: cif_fix_enum 1527 2010-12-29 10:47:43Z saulius 
;
_cod_original_formula_sum 'C78 H92 Ba5 Cl3.50 N12 O54.50'
_cod_database_code 4308561

loop_
_symmetry_equiv_pos_as_xyz
'x, y, z'
'-x+1/2, y+1/2, -z+1/2'
'-x, -y, -z'
'x-1/2, -y-1/2, z-1/2'

loop_
_atom_site_label
_atom_site_type_symbol
_atom_site_fract_x
_atom_site_fract_y
_atom_site_fract_z
_atom_site_U_iso_or_equiv
_atom_site_adp_type
_atom_site_occupancy
_atom_site_symmetry_multiplicity
_atom_site_calc_flag
_atom_site_refinement_flags
_atom_site_disorder_assembly
_atom_site_disorder_group
Ba1 Ba 0.02094(3) 0.157917(19) 0.08332(2) 0.04535(14) Uani 1 1 d . A .
N1A N -0.0301(4) 0.1549(3) -0.0356(3) 0.054(2) Uani 1 1 d . A .
C2A C -0.0673(6) 0.1931(3) -0.0600(4) 0.055(2) Uani 1 1 d . . .
C3A C -0.0648(6) 0.2019(4) -0.1149(4) 0.069(3) Uani 1 1 d . . .
H3A H -0.0910 0.2280 -0.1306 0.083 Uiso 1 1 calc R . .
C4A C -0.0246(7) 0.1728(4) -0.1465(5) 0.081(3) Uani 1 1 d . . .
H4A H -0.0207 0.1786 -0.1837 0.097 Uiso 1 1 calc R A .
C5A C 0.0104(7) 0.1342(4) -0.1201(5) 0.073(3) Uani 1 1 d . . .
H5A H 0.0379 0.1131 -0.1405 0.088 Uiso 1 1 calc R . .
C6A C 0.0065(6) 0.1255(3) -0.0650(4) 0.052(2) Uani 1 1 d . . .
C7A C -0.1149(6) 0.2230(4) -0.0240(4) 0.061(3) Uani 1 1 d . . .
H7A1 H -0.1353 0.2501 -0.0448 0.073 Uiso 1 1 calc R . .
H7A2 H -0.1609 0.2054 -0.0136 0.073 Uiso 1 1 calc R . .
N8A N -0.0657(4) 0.2387(3) 0.0265(3) 0.0488(18) Uani 1 1 d . . .
C9A C -0.1175(6) 0.2611(3) 0.0637(4) 0.062(3) Uani 1 1 d . . .
H9A1 H -0.1543 0.2817 0.0421 0.075 Uiso 1 1 calc R . .
H9A2 H -0.0838 0.2803 0.0893 0.075 Uiso 1 1 calc R . .
C10A C -0.1659(6) 0.2300(4) 0.0962(4) 0.071(3) Uani 1 1 d . . .
H10A H -0.2003 0.2483 0.1178 0.085 Uiso 1 1 calc R A .
H10B H -0.1997 0.2098 0.0718 0.085 Uiso 1 1 calc R . .
O11A O -0.1092(4) 0.2023(2) 0.1323(3) 0.0652(18) Uani 1 1 d . A .
C12A C -0.1501(7) 0.1765(4) 0.1717(4) 0.079(3) Uani 1 1 d . . .
H12A H -0.1898 0.1557 0.1530 0.095 Uiso 1 1 calc R A .
H12B H -0.1775 0.1976 0.1948 0.095 Uiso 1 1 calc R . .
C13A C -0.0869(8) 0.1488(5) 0.2063(5) 0.088(4) Uani 1 1 d . A .
H13A H -0.0457 0.1696 0.2233 0.106 Uiso 1 1 calc R . .
H13B H -0.1114 0.1324 0.2353 0.106 Uiso 1 1 calc R . .
O14A O -0.0523(4) 0.1167(3) 0.1716(3) 0.075(2) Uani 1 1 d . A .
C15A C -0.0082(7) 0.0795(4) 0.2007(5) 0.081(4) Uani 1 1 d . . .
H15A H -0.0397 0.0657 0.2280 0.097 Uiso 1 1 calc R A .
H15B H 0.0422 0.0910 0.2191 0.097 Uiso 1 1 calc R . .
C16A C 0.0074(8) 0.0440(4) 0.1565(6) 0.095(4) Uani 1 1 d . A .
H16A H 0.0348 0.0171 0.1737 0.113 Uiso 1 1 calc R . .
H16B H -0.0437 0.0335 0.1382 0.113 Uiso 1 1 calc R . .
O17A O 0.0549(4) 0.0633(2) 0.1172(3) 0.0675(19) Uani 1 1 d . A .
C18A C 0.0666(7) 0.0308(4) 0.0725(5) 0.075(3) Uani 1 1 d . . .
H18A H 0.0850 0.0008 0.0874 0.090 Uiso 1 1 calc R A .
H18B H 0.0164 0.0262 0.0495 0.090 Uiso 1 1 calc R . .
C19A C 0.1267(7) 0.0513(4) 0.0408(4) 0.070(3) Uani 1 1 d . A .
H19A H 0.1422 0.0281 0.0147 0.083 Uiso 1 1 calc R . .
H19B H 0.1742 0.0584 0.0656 0.083 Uiso 1 1 calc R . .
N20A N 0.1014(4) 0.0944(2) 0.0100(3) 0.0518(19) Uani 1 1 d . A .
C21A C 0.0411(6) 0.0837(3) -0.0366(4) 0.056(2) Uani 1 1 d . A .
H21A H -0.0022 0.0656 -0.0231 0.067 Uiso 1 1 calc R . .
H21B H 0.0661 0.0645 -0.0630 0.067 Uiso 1 1 calc R . .
C22A C -0.0034(6) 0.2717(3) 0.0101(4) 0.059(3) Uani 1 1 d . A .
C23A C 0.0601(7) 0.2786(4) 0.0602(5) 0.048(3) Uani 0.75 1 d P A 1
O24A O 0.0685(5) 0.2501(3) 0.1004(3) 0.051(2) Uani 0.75 1 d P A 1
O25A O 0.1083(6) 0.3124(3) 0.0565(3) 0.061(2) Uani 0.75 1 d P A 1
C26A C 0.1739(6) 0.1168(3) -0.0104(4) 0.060(3) Uani 1 1 d . . .
C27A C 0.1630(7) 0.1711(4) -0.0197(6) 0.052(3) Uani 0.75 1 d P A 1
O28A O 0.1372(5) 0.1950(3) 0.0188(3) 0.0433(19) Uani 0.75 1 d P A 1
O29A O 0.1819(6) 0.1892(3) -0.0645(3) 0.060(2) Uani 0.75 1 d P A 1
Ba2 Ba 0.42097(3) 0.31794(2) 0.01162(2) 0.05160(16) Uani 1 1 d . A .
N1B N 0.3703(5) 0.3069(3) -0.1066(3) 0.065(2) Uani 1 1 d . A .
C2B C 0.3836(7) 0.2653(4) -0.1304(4) 0.071(3) Uani 1 1 d . . .
C3B C 0.3325(8) 0.2506(5) -0.1768(5) 0.086(4) Uani 1 1 d . . .
H3B H 0.3413 0.2217 -0.1925 0.104 Uiso 1 1 calc R . .
C4B C 0.2705(7) 0.2778(6) -0.1992(5) 0.090(4) Uani 1 1 d . . .
H4B H 0.2347 0.2674 -0.2283 0.108 Uiso 1 1 calc R A .
C5B C 0.2637(7) 0.3209(5) -0.1767(4) 0.079(3) Uani 1 1 d . . .
H5B H 0.2256 0.3416 -0.1933 0.094 Uiso 1 1 calc R . .
C6B C 0.3120(6) 0.3354(4) -0.1294(4) 0.066(3) Uani 1 1 d . . .
C7B C 0.4552(7) 0.2365(4) -0.1053(4) 0.074(3) Uani 1 1 d . . .
H7B1 H 0.4555 0.2065 -0.1239 0.089 Uiso 1 1 calc R . .
H7B2 H 0.5050 0.2525 -0.1112 0.089 Uiso 1 1 calc R . .
N8B N 0.4517(6) 0.2290(3) -0.0467(3) 0.068(2) Uani 1 1 d . . .
C9B C 0.5272(8) 0.2075(5) -0.0255(5) 0.090(4) Uani 1 1 d . . .
H9B1 H 0.5195 0.1918 0.0089 0.108 Uiso 1 1 calc R . .
H9B2 H 0.5415 0.1840 -0.0515 0.108 Uiso 1 1 calc R . .
C10B C 0.5933(9) 0.2400(6) -0.0160(7) 0.126(6) Uani 1 1 d . . .
H10C H 0.6004 0.2568 -0.0498 0.151 Uiso 1 1 calc R A .
H10D H 0.6428 0.2232 -0.0050 0.151 Uiso 1 1 calc R . .
O11B O 0.5763(5) 0.2735(3) 0.0280(4) 0.094(3) Uani 1 1 d . A .
C12B C 0.6456(9) 0.3025(7) 0.0506(8) 0.136(7) Uani 1 1 d . . .
H12C H 0.6864 0.2827 0.0698 0.163 Uiso 1 1 calc R A .
H12D H 0.6695 0.3179 0.0207 0.163 Uiso 1 1 calc R . .
C13B C 0.6194(10) 0.3372(6) 0.0883(7) 0.132(6) Uani 1 1 d . A .
H13C H 0.6652 0.3556 0.1035 0.158 Uiso 1 1 calc R . .
H13D H 0.5957 0.3220 0.1184 0.158 Uiso 1 1 calc R . .
O14B O 0.5597(5) 0.3675(3) 0.0580(4) 0.095(3) Uani 1 1 d . A .
C15B C 0.5365(9) 0.4090(6) 0.0894(7) 0.120(5) Uani 1 1 d . . .
H15C H 0.5043 0.3998 0.1187 0.144 Uiso 1 1 calc R A .
H15D H 0.5842 0.4253 0.1056 0.144 Uiso 1 1 calc R . .
C16B C 0.4891(9) 0.4393(5) 0.0489(6) 0.114(5) Uani 1 1 d . A .
H16C H 0.4777 0.4688 0.0661 0.137 Uiso 1 1 calc R . .
H16D H 0.5201 0.4456 0.0180 0.137 Uiso 1 1 calc R . .
O17B O 0.4160(4) 0.4168(2) 0.0301(3) 0.073(2) Uani 1 1 d . A .
C18B C 0.3634(9) 0.4439(4) -0.0067(5) 0.097(4) Uani 1 1 d . . .
H18C H 0.3870 0.4477 -0.0413 0.117 Uiso 1 1 calc R A .
H18D H 0.3568 0.4746 0.0090 0.117 Uiso 1 1 calc R . .
C19B C 0.2837(7) 0.4212(4) -0.0171(5) 0.079(3) Uani 1 1 d . A .
H19C H 0.2605 0.4175 0.0176 0.095 Uiso 1 1 calc R . .
H19D H 0.2483 0.4414 -0.0404 0.095 Uiso 1 1 calc R . .
N20B N 0.2872(5) 0.3754(3) -0.0437(3) 0.0531(19) Uani 1 1 d . A .
C21B C 0.3036(6) 0.3810(4) -0.1010(4) 0.064(3) Uani 1 1 d . A .
H21C H 0.3530 0.3987 -0.1023 0.076 Uiso 1 1 calc R . .
H21D H 0.2601 0.3986 -0.1205 0.076 Uiso 1 1 calc R . .
C22B C 0.3881(7) 0.1959(4) -0.0370(5) 0.074(3) Uani 1 1 d . A .
C23B C 0.3774(7) 0.1971(5) 0.0254(6) 0.053(3) Uani 0.75 1 d P A 1
O24B O 0.3979(5) 0.2322(3) 0.0560(3) 0.054(2) Uani 0.75 1 d P A 1
O25B O 0.3391(6) 0.1636(3) 0.0430(4) 0.062(2) Uani 0.75 1 d P A 1
C26B C 0.2089(6) 0.3528(4) -0.0409(5) 0.070(3) Uani 1 1 d . . .
C27B C 0.2141(7) 0.2993(4) -0.0400(5) 0.050(3) Uani 0.75 1 d P A 1
O28B O 0.2663(5) 0.2801(3) -0.0095(3) 0.050(2) Uani 0.75 1 d P A 1
O29B O 0.1594(5) 0.2750(3) -0.0707(3) 0.062(2) Uani 0.75 1 d P A 1
Ba3 Ba 0.13314(4) 0.365696(19) 0.15026(2) 0.05324(16) Uani 1 1 d . A .
N1C N 0.1837(6) 0.3771(3) 0.2673(4) 0.073(3) Uani 1 1 d . A .
C2C C 0.1450(9) 0.3509(4) 0.3043(5) 0.084(4) Uani 1 1 d . . .
C3C C 0.1807(11) 0.3459(5) 0.3581(5) 0.105(5) Uani 1 1 d . A .
H3C H 0.1541 0.3290 0.3835 0.126 Uiso 1 1 calc R . .
C4C C 0.2552(12) 0.3656(6) 0.3744(6) 0.114(6) Uani 1 1 d . . .
H4C H 0.2802 0.3607 0.4097 0.137 Uiso 1 1 calc R A .
C5C C 0.2907(8) 0.3921(5) 0.3382(6) 0.101(5) Uani 1 1 d . A .
H5C H 0.3391 0.4069 0.3496 0.121 Uiso 1 1 calc R . .
C6C C 0.2563(8) 0.3981(4) 0.2826(4) 0.074(3) Uani 1 1 d . . .
C7C C 0.0657(8) 0.3344(5) 0.2856(5) 0.089(4) Uani 1 1 d . A .
H7C1 H 0.0300 0.3610 0.2790 0.106 Uiso 1 1 calc R . .
H7C2 H 0.0455 0.3156 0.3144 0.106 Uiso 1 1 calc R . .
N8C N 0.0637(6) 0.3063(3) 0.2348(3) 0.068(2) Uani 1 1 d . . .
C9C C -0.0207(9) 0.2953(6) 0.2165(6) 0.108(5) Uani 1 1 d . A .
H9C1 H -0.0458 0.2825 0.2475 0.129 Uiso 1 1 calc R . .
H9C2 H -0.0216 0.2712 0.1884 0.129 Uiso 1 1 calc R . .
C10C C -0.0700(8) 0.3355(6) 0.1937(7) 0.114(5) Uani 1 1 d . . .
H10E H -0.1255 0.3257 0.1847 0.137 Uiso 1 1 calc R A .
H10F H -0.0695 0.3601 0.2211 0.137 Uiso 1 1 calc R . .
O11C O -0.0383(5) 0.3528(3) 0.1455(4) 0.087(2) Uani 1 1 d . A .
C12C C -0.0903(9) 0.3871(5) 0.1203(8) 0.120(5) Uani 1 1 d . . .
H12E H -0.0955 0.4130 0.1455 0.144 Uiso 1 1 calc R A .
H12F H -0.1434 0.3741 0.1103 0.144 Uiso 1 1 calc R . .
C13C C -0.0541(11) 0.4034(6) 0.0703(7) 0.133(7) Uani 1 1 d . A .
H13E H -0.0479 0.3772 0.0458 0.159 Uiso 1 1 calc R . .
H13F H -0.0891 0.4262 0.0508 0.159 Uiso 1 1 calc R . .
O14C O 0.0223(5) 0.4236(3) 0.0863(4) 0.094(3) Uani 1 1 d . A .
C15C C 0.0608(11) 0.4465(6) 0.0432(7) 0.123(6) Uani 1 1 d . . .
H15E H 0.0830 0.4233 0.0199 0.148 Uiso 1 1 calc R A .
H15F H 0.0214 0.4648 0.0205 0.148 Uiso 1 1 calc R . .
C16C C 0.1223(12) 0.4755(6) 0.0660(8) 0.149(7) Uani 1 1 d . A .
H16E H 0.1011 0.4979 0.0907 0.179 Uiso 1 1 calc R . .
H16F H 0.1459 0.4925 0.0371 0.179 Uiso 1 1 calc R . .
O17C O 0.1822(6) 0.4470(3) 0.0956(4) 0.093(3) Uani 1 1 d . A .
C18C C 0.2462(10) 0.4742(5) 0.1246(6) 0.111(5) Uani 1 1 d . . .
H18E H 0.2259 0.4903 0.1554 0.133 Uiso 1 1 calc R A .
H18F H 0.2655 0.4973 0.0999 0.133 Uiso 1 1 calc R . .
C19C C 0.3148(8) 0.4418(4) 0.1453(5) 0.088(4) Uani 1 1 d . A .
H19E H 0.3341 0.4258 0.1140 0.105 Uiso 1 1 calc R . .
H19F H 0.3590 0.4605 0.1624 0.105 Uiso 1 1 calc R . .
N20C N 0.2929(5) 0.4069(3) 0.1851(3) 0.063(2) Uani 1 1 d . A .
C21C C 0.2899(8) 0.4291(4) 0.2398(5) 0.084(4) Uani 1 1 d . A .
H21E H 0.2571 0.4570 0.2352 0.101 Uiso 1 1 calc R . .
H21F H 0.3441 0.4386 0.2535 0.101 Uiso 1 1 calc R . .
C22C C 0.1078(8) 0.2621(4) 0.2450(5) 0.087(4) Uani 1 1 d . A .
C23C C 0.1986(10) 0.2690(4) 0.2389(5) 0.065(4) Uani 0.75 1 d P A 1
O24C O 0.2190(6) 0.2872(3) 0.1951(4) 0.052(2) Uani 0.75 1 d P A 1
O25C O 0.2542(7) 0.2528(4) 0.2742(4) 0.082(3) Uani 0.75 1 d P A 1
C26C C 0.3546(6) 0.3695(4) 0.1918(5) 0.078(4) Uani 1 1 d . . .
C27C C 0.3516(10) 0.3440(4) 0.1347(6) 0.059(4) Uani 0.75 1 d P A 1
O28C O 0.2840(6) 0.3391(3) 0.1046(4) 0.070(3) Uani 0.75 1 d P A 1
O29C O 0.4161(7) 0.3252(4) 0.1261(4) 0.084(3) Uani 0.75 1 d P A 1
Ba4 Ba 0.39515(3) 0.122365(18) 0.14052(2) 0.04627(15) Uani 1 1 d . A .
N1D N 0.4473(5) 0.1310(3) 0.2582(3) 0.059(2) Uani 1 1 d . A .
C2D C 0.5076(7) 0.1601(4) 0.2743(4) 0.068(3) Uani 1 1 d . . .
C3D C 0.5207(9) 0.1763(5) 0.3272(5) 0.091(4) Uani 1 1 d . A .
H3D H 0.5642 0.1958 0.3376 0.109 Uiso 1 1 calc R . .
C4D C 0.4713(11) 0.1639(5) 0.3626(5) 0.107(5) Uani 1 1 d . . .
H4D H 0.4790 0.1753 0.3985 0.129 Uiso 1 1 calc R A .
C5D C 0.4073(9) 0.1339(5) 0.3481(5) 0.092(4) Uani 1 1 d . A .
H5D H 0.3712 0.1254 0.3732 0.110 Uiso 1 1 calc R . .
C6D C 0.3999(7) 0.1175(4) 0.2953(4) 0.064(3) Uani 1 1 d . . .
C7D C 0.5671(7) 0.1709(4) 0.2320(4) 0.075(3) Uani 1 1 d . A .
H7D1 H 0.6057 0.1938 0.2477 0.090 Uiso 1 1 calc R . .
H7D2 H 0.5967 0.1427 0.2251 0.090 Uiso 1 1 calc R . .
N8D N 0.5294(5) 0.1890(3) 0.1785(3) 0.062(2) Uani 1 1 d . . .
C9D C 0.5874(6) 0.1926(4) 0.1368(5) 0.075(3) Uani 1 1 d . A .
H9D1 H 0.6367 0.2068 0.1536 0.090 Uiso 1 1 calc R . .
H9D2 H 0.5653 0.2131 0.1075 0.090 Uiso 1 1 calc R . .
C10D C 0.6082(6) 0.1446(4) 0.1114(5) 0.077(3) Uani 1 1 d . . .
H10G H 0.6496 0.1486 0.0864 0.093 Uiso 1 1 calc R A .
H10H H 0.6281 0.1231 0.1403 0.093 Uiso 1 1 calc R . .
O11D O 0.5379(4) 0.1275(2) 0.0833(3) 0.0671(19) Uani 1 1 d . A .
C12D C 0.5552(7) 0.0888(4) 0.0491(5) 0.082(4) Uani 1 1 d . . .
H12G H 0.5838 0.0648 0.0712 0.098 Uiso 1 1 calc R A .
H12H H 0.5890 0.0989 0.0210 0.098 Uiso 1 1 calc R . .
C13D C 0.4785(7) 0.0703(4) 0.0231(5) 0.075(3) Uani 1 1 d . A .
H13G H 0.4481 0.0950 0.0033 0.090 Uiso 1 1 calc R . .
H13H H 0.4889 0.0460 -0.0031 0.090 Uiso 1 1 calc R . .
O14D O 0.4334(4) 0.0517(2) 0.0646(3) 0.0658(18) Uani 1 1 d . A .
C15D C 0.3654(7) 0.0240(4) 0.0444(5) 0.073(3) Uani 1 1 d . . .
H15G H 0.3818 0.0003 0.0193 0.088 Uiso 1 1 calc R A .
H15H H 0.3246 0.0435 0.0247 0.088 Uiso 1 1 calc R . .
C16D C 0.3330(7) 0.0020(4) 0.0913(5) 0.081(3) Uani 1 1 d . A .
H16G H 0.2878 -0.0179 0.0787 0.097 Uiso 1 1 calc R . .
H16H H 0.3741 -0.0171 0.1112 0.097 Uiso 1 1 calc R . .
O17D O 0.3074(4) 0.0374(2) 0.1263(3) 0.0612(18) Uani 1 1 d . A .
C18D C 0.2810(7) 0.0182(4) 0.1748(5) 0.072(3) Uani 1 1 d . . .
H18G H 0.3271 0.0076 0.1991 0.087 Uiso 1 1 calc R A .
H18H H 0.2463 -0.0084 0.1657 0.087 Uiso 1 1 calc R . .
C19D C 0.2358(6) 0.0546(4) 0.2032(5) 0.077(3) Uani 1 1 d . A .
H19G H 0.2119 0.0403 0.2338 0.092 Uiso 1 1 calc R . .
H19H H 0.1924 0.0665 0.1776 0.092 Uiso 1 1 calc R . .
N20D N 0.2880(5) 0.0947(3) 0.2244(3) 0.060(2) Uani 1 1 d . A .
C21D C 0.3367(7) 0.0819(4) 0.2774(4) 0.076(3) Uani 1 1 d . A .
H21G H 0.3007 0.0784 0.3061 0.091 Uiso 1 1 calc R . .
H21H H 0.3627 0.0520 0.2728 0.091 Uiso 1 1 calc R . .
C22D C 0.4954(6) 0.2364(3) 0.1873(5) 0.074(3) Uani 1 1 d . A .
C23D C 0.4088(8) 0.2339(4) 0.2075(6) 0.056(3) Uani 0.75 1 d P A 1
O24D O 0.3557(5) 0.2099(3) 0.1828(3) 0.047(2) Uani 0.75 1 d P A 1
O25D O 0.3933(6) 0.2596(3) 0.2497(4) 0.070(3) Uani 0.75 1 d P A 1
C26D C 0.2343(6) 0.1354(4) 0.2341(4) 0.070(3) Uani 1 1 d . . .
C27D C 0.1932(9) 0.1505(4) 0.1742(7) 0.065(4) Uani 0.75 1 d P A 1
O28D O 0.2301(6) 0.1468(3) 0.1334(4) 0.066(3) Uani 0.75 1 d P A 1
O29D O 0.1246(7) 0.1702(4) 0.1763(5) 0.097(4) Uani 0.75 1 d P A 1
Ba5 Ba 0.24232(3) 0.241276(17) 0.09639(2) 0.03656(13) Uani 1 1 d . . .
Cl1A Cl -0.18917(19) 0.08463(12) 0.02370(14) 0.0846(9) Uani 1 1 d . . .
O1A O -0.1194(6) 0.0969(5) 0.0538(4) 0.152(5) Uani 1 1 d . A .
O2A O -0.1670(6) 0.0669(3) -0.0281(4) 0.116(3) Uani 1 1 d . A .
O3A O -0.2334(8) 0.0533(5) 0.0467(6) 0.197(7) Uani 1 1 d . A .
O4A O -0.2358(8) 0.1266(4) 0.0121(5) 0.147(4) Uani 1 1 d . A .
Cl1B Cl 0.4444(3) 0.07178(14) 0.85353(19) 0.1208(14) Uani 1 1 d . . .
O1B O 0.5001(15) 0.0986(6) 0.8923(6) 0.282(12) Uani 1 1 d . . .
O2B O 0.4160(10) 0.0334(5) 0.8803(5) 0.204(7) Uani 1 1 d . . .
O3B O 0.3946(9) 0.1052(6) 0.8334(8) 0.231(9) Uani 1 1 d . . .
O4B O 0.4965(10) 0.0573(4) 0.8135(6) 0.192(6) Uani 1 1 d . . .
Cl1C Cl 0.5909(2) 0.03579(13) 0.3442(2) 0.1164(15) Uani 1 1 d . . .
O1C O 0.5146(7) 0.0294(4) 0.3224(7) 0.217(8) Uani 1 1 d . . .
O2C O 0.5889(17) 0.0413(10) 0.3960(6) 0.375(19) Uani 1 1 d . . .
O3C O 0.6209(8) 0.0761(4) 0.3205(9) 0.260(11) Uani 1 1 d . . .
O4C O 0.6391(16) -0.0022(5) 0.3337(12) 0.340(14) Uani 1 1 d . . .
O1W O 0.2267(8) 0.1428(5) -0.1586(6) 0.180(6) Uani 1 1 d . . .
O2W O 0.2085(9) 0.1805(7) -0.2783(7) 0.258(9) Uani 1 1 d . . .
O3W O 0.2033(8) 0.2115(4) 0.3712(4) 0.157(5) Uani 1 1 d . . .
O4W O 0.5524(14) 0.3502(6) 0.2157(8) 0.284(10) Uani 1 1 d . . .
O5W O -0.2600(14) 0.0193(8) 0.1540(9) 0.299(10) Uani 1 1 d . . .
O6W O -0.1581(12) -0.0515(7) 0.1766(11) 0.315(12) Uani 1 1 d . . .
O7W O 0.5294(13) 0.4440(7) 0.2438(7) 0.263(9) Uani 1 1 d . . .
O8W O -0.2360(15) 0.0604(9) 0.2520(10) 0.268(13) Uani 0.75 1 d P . .
O9W O -0.073(3) 0.0134(7) 0.3294(7) 0.50(3) Uani 0.75 1 d P . .
O10W O 0.2442(16) 0.0834(10) -0.2970(13) 0.202(13) Uani 0.50 1 d P . .
O11W O 0.0724(6) 0.4454(3) 0.2072(4) 0.106(3) Uani 1 1 d . A .
O12W O 0.5019(6) 0.0521(3) 0.1867(3) 0.103(3) Uani 1 1 d . A .
O13W O 0.7263(11) 0.4650(7) 0.1048(10) 0.144(8) Uani 0.50 1 d P . .
Cl1D Cl 0.7477(4) 0.3996(3) -0.0376(3) 0.100(3) Uani 0.50 1 d PD . .
O1D O 0.7723(13) 0.3610(6) -0.0343(8) 0.218(18) Uani 0.50 1 d PD . .
O2D O 0.7190(17) 0.4138(8) 0.0016(11) 0.25(2) Uani 0.50 1 d PD . .
O3D O 0.8053(11) 0.4251(7) -0.0439(11) 0.199(14) Uani 0.50 1 d PD . .
O4D O 0.7010(16) 0.4044(9) -0.0776(11) 0.33(3) Uani 0.50 1 d PD . .
O1S O 0.5233(7) 0.3597(4) -0.0640(5) 0.140(4) Uiso 1 1 d . A .
C1S C 0.5645(13) 0.3953(8) -0.1216(9) 0.177(8) Uiso 1 1 d . . .
C2S C 0.5605(14) 0.3402(8) -0.1692(9) 0.078(6) Uiso 0.50 1 d P A .
C2S' C 0.5987(15) 0.4370(9) -0.1660(10) 0.086(7) Uiso 0.50 1 d P A .
C23E C 0.0685(18) 0.2472(10) -0.0127(12) 0.032(7) Uiso 0.25 1 d P A 2
O24E O 0.1070(14) 0.2200(9) 0.0213(9) 0.040(6) Uiso 0.25 1 d P A 2
O25E O 0.0979(15) 0.2550(8) -0.0553(10) 0.051(6) Uiso 0.25 1 d P A 2
C27E C 0.222(2) 0.1313(11) 0.0522(14) 0.043(8) Uiso 0.25 1 d P A 2
O28E O 0.1849(13) 0.1461(7) 0.0933(9) 0.039(5) Uiso 0.25 1 d P A 2
O29E O 0.2927(18) 0.1415(10) 0.0477(11) 0.058(7) Uiso 0.25 1 d P A 2
C23F C 0.293(2) 0.2241(11) -0.0463(13) 0.041(8) Uiso 0.25 1 d P A 2
O24F O 0.2893(14) 0.2550(8) -0.0086(9) 0.035(6) Uiso 0.25 1 d P A 2
O25F O 0.2246(18) 0.2118(10) -0.0755(11) 0.064(8) Uiso 0.25 1 d P A 2
C27F C 0.2142(18) 0.3423(10) 0.0293(12) 0.030(6) Uiso 0.25 1 d P A 2
O28F O 0.2789(14) 0.3347(8) 0.0574(11) 0.049(6) Uiso 0.25 1 d P A 2
O29F O 0.1512(19) 0.3364(11) 0.0437(12) 0.072(8) Uiso 0.25 1 d P A 2
C23G C 0.095(2) 0.2428(13) 0.1776(15) 0.053(9) Uiso 0.25 1 d P A 2
O24G O 0.0961(14) 0.2698(8) 0.1346(10) 0.047(6) Uiso 0.25 1 d P A 2
O25G O 0.0962(18) 0.2015(11) 0.1696(12) 0.067(8) Uiso 0.25 1 d P A 2
C27G C 0.3172(18) 0.3192(10) 0.2133(12) 0.035(7) Uiso 0.25 1 d P A 2
O28G O 0.2523(16) 0.3018(9) 0.1843(11) 0.043(7) Uiso 0.25 1 d P A 2
O29G O 0.3538(14) 0.2936(8) 0.2512(9) 0.047(6) Uiso 0.25 1 d P A 2
C23H C 0.452(2) 0.2497(12) 0.1294(14) 0.045(8) Uiso 0.25 1 d P A 2
O24H O 0.4141(14) 0.2162(8) 0.0990(10) 0.048(6) Uiso 0.25 1 d P A 2
O25H O 0.4364(16) 0.2914(10) 0.1191(11) 0.058(7) Uiso 0.25 1 d P A 2
C27H C 0.2884(17) 0.1862(10) 0.2323(12) 0.031(7) Uiso 0.25 1 d P A 2
O28H O 0.3184(14) 0.1951(8) 0.1896(9) 0.032(6) Uiso 0.25 1 d P A 2
O29H O 0.2887(14) 0.2179(9) 0.2704(10) 0.050(6) Uiso 0.25 1 d P A 2

loop_
_atom_site_aniso_label
_atom_site_aniso_U_11
_atom_site_aniso_U_22
_atom_site_aniso_U_33
_atom_site_aniso_U_23
_atom_site_aniso_U_13
_atom_site_aniso_U_12
Ba1 0.0403(3) 0.0477(3) 0.0475(3) 0.0036(2) 0.0013(2) -0.0031(2)
N1A 0.048(5) 0.062(5) 0.049(5) -0.012(4) -0.003(4) -0.012(4)
C2A 0.049(6) 0.059(6) 0.053(6) -0.003(5) -0.015(5) 0.003(5)
C3A 0.071(7) 0.078(8) 0.057(7) 0.001(6) -0.006(6) 0.005(6)
C4A 0.091(9) 0.096(9) 0.053(7) 0.007(7) -0.003(6) 0.008(7)
C5A 0.075(8) 0.079(8) 0.067(7) -0.023(6) 0.015(6) -0.010(6)
C6A 0.052(6) 0.061(6) 0.042(5) -0.006(5) -0.007(4) -0.009(5)
C7A 0.047(6) 0.074(7) 0.059(6) 0.018(5) -0.008(5) -0.003(5)
N8A 0.041(4) 0.058(5) 0.045(4) -0.003(4) -0.005(3) -0.002(4)
C9A 0.051(6) 0.060(6) 0.073(7) 0.007(5) -0.009(5) 0.027(5)
C10A 0.056(6) 0.085(8) 0.071(7) 0.013(6) 0.002(6) 0.011(6)
O11A 0.055(4) 0.080(5) 0.062(4) 0.006(4) 0.007(3) 0.007(4)
C12A 0.077(8) 0.102(9) 0.063(7) 0.017(7) 0.030(6) 0.013(7)
C13A 0.113(11) 0.100(10) 0.056(7) 0.013(7) 0.025(7) 0.000(8)
O14A 0.073(5) 0.088(5) 0.064(5) 0.020(4) 0.013(4) -0.001(4)
C15A 0.075(8) 0.093(9) 0.075(8) 0.039(7) 0.006(6) -0.010(7)
C16A 0.102(10) 0.068(8) 0.111(11) 0.033(8) -0.002(8) -0.012(7)
O17A 0.082(5) 0.048(4) 0.072(5) 0.019(4) 0.005(4) -0.017(4)
C18A 0.089(9) 0.051(6) 0.085(8) 0.017(6) 0.007(7) 0.006(6)
C19A 0.079(8) 0.060(7) 0.068(7) -0.012(6) -0.003(6) 0.015(6)
N20A 0.051(5) 0.042(4) 0.060(5) -0.003(4) -0.007(4) -0.005(4)
C21A 0.062(6) 0.047(5) 0.057(6) -0.011(5) -0.006(5) -0.011(5)
C22A 0.049(6) 0.046(5) 0.078(7) 0.005(5) -0.005(5) 0.002(4)
C23A 0.038(7) 0.046(7) 0.061(8) -0.009(6) 0.016(6) 0.001(6)
O24A 0.050(5) 0.057(5) 0.045(5) 0.001(4) 0.000(4) 0.000(4)
O25A 0.071(6) 0.058(6) 0.053(5) -0.003(4) 0.002(5) -0.014(5)
C26A 0.049(6) 0.040(5) 0.094(8) -0.016(5) 0.029(5) -0.005(4)
C27A 0.035(7) 0.058(8) 0.060(8) -0.001(7) -0.007(6) -0.007(6)
O28A 0.049(5) 0.039(5) 0.042(5) -0.014(4) 0.008(4) -0.009(4)
O29A 0.089(7) 0.052(5) 0.041(5) -0.006(4) 0.015(5) -0.014(5)
Ba2 0.0436(3) 0.0562(3) 0.0543(3) 0.0085(3) 0.0012(3) -0.0030(3)
N1B 0.067(6) 0.075(6) 0.054(5) 0.017(5) 0.011(4) -0.002(5)
C2B 0.083(8) 0.094(9) 0.039(6) 0.008(6) 0.027(6) -0.011(7)
C3B 0.077(9) 0.124(11) 0.063(7) -0.015(7) 0.028(7) -0.020(8)
C4B 0.064(8) 0.147(13) 0.058(7) -0.027(8) 0.004(6) 0.000(8)
C5B 0.060(7) 0.125(11) 0.050(7) 0.016(7) 0.003(5) -0.014(7)
C6B 0.048(6) 0.104(9) 0.045(6) 0.034(6) 0.006(5) -0.001(6)
C7B 0.067(7) 0.090(8) 0.069(7) -0.004(6) 0.026(6) 0.002(6)
N8B 0.079(6) 0.067(6) 0.060(5) 0.014(4) 0.021(5) 0.016(5)
C9B 0.092(10) 0.094(9) 0.093(9) 0.020(8) 0.054(8) 0.033(8)
C10B 0.081(10) 0.178(17) 0.123(13) 0.060(12) 0.030(9) 0.063(11)
O11B 0.063(5) 0.113(7) 0.107(7) 0.023(6) 0.013(5) 0.018(5)
C12B 0.057(9) 0.155(16) 0.194(19) 0.020(14) 0.001(11) 0.024(10)
C13B 0.094(12) 0.133(14) 0.156(16) 0.037(13) -0.050(11) -0.025(11)
O14B 0.058(5) 0.123(8) 0.099(6) 0.014(6) -0.010(4) -0.017(5)
C15B 0.105(12) 0.115(12) 0.133(14) -0.028(11) -0.015(10) -0.032(10)
C16B 0.118(12) 0.075(9) 0.144(13) -0.008(9) -0.024(10) -0.045(9)
O17B 0.081(5) 0.056(4) 0.079(5) 0.007(4) 0.001(4) -0.023(4)
C18B 0.159(14) 0.053(7) 0.081(9) 0.018(6) 0.017(9) 0.009(8)
C19B 0.076(8) 0.062(7) 0.100(9) 0.018(7) 0.009(7) 0.008(6)
N20B 0.065(5) 0.050(5) 0.046(4) 0.007(4) 0.008(4) 0.000(4)
C21B 0.059(6) 0.068(7) 0.064(7) 0.020(6) 0.003(5) -0.013(5)
C22B 0.088(8) 0.066(7) 0.077(8) 0.002(6) 0.051(7) -0.003(6)
C23B 0.032(6) 0.055(8) 0.072(9) 0.015(7) 0.001(6) 0.002(6)
O24B 0.058(5) 0.061(6) 0.045(5) 0.003(4) 0.005(4) 0.006(4)
O25B 0.060(6) 0.064(6) 0.061(6) 0.011(5) 0.001(5) 0.001(5)
C26B 0.047(6) 0.059(6) 0.105(9) 0.031(6) 0.013(6) -0.004(5)
C27B 0.049(7) 0.058(8) 0.043(7) 0.002(6) 0.004(6) -0.005(6)
O28B 0.032(4) 0.054(5) 0.059(5) 0.012(4) -0.010(4) 0.003(4)
O29B 0.066(6) 0.076(6) 0.040(5) 0.010(4) -0.008(4) -0.011(5)
Ba3 0.0625(4) 0.0455(3) 0.0510(3) -0.0042(3) 0.0017(3) 0.0136(3)
N1C 0.090(7) 0.070(6) 0.058(6) -0.034(5) -0.001(5) 0.017(5)
C2C 0.127(12) 0.082(8) 0.048(7) -0.007(6) 0.034(7) 0.042(8)
C3C 0.162(16) 0.097(11) 0.056(8) -0.003(7) 0.007(9) 0.046(11)
C4C 0.150(16) 0.128(14) 0.065(9) 0.012(9) 0.013(10) 0.039(12)
C5C 0.092(10) 0.088(10) 0.112(12) -0.055(9) -0.038(9) 0.035(8)
C6C 0.103(10) 0.060(7) 0.057(7) -0.027(6) 0.000(7) 0.033(7)
C7C 0.083(9) 0.116(11) 0.067(8) -0.034(7) 0.012(7) -0.007(8)
N8C 0.079(6) 0.067(6) 0.061(5) -0.013(4) 0.019(5) 0.010(5)
C9C 0.103(11) 0.131(13) 0.094(10) -0.009(9) 0.031(9) -0.027(10)
C10C 0.069(9) 0.150(15) 0.127(13) -0.046(12) 0.018(9) -0.010(10)
O11C 0.071(5) 0.075(5) 0.113(7) -0.005(5) 0.001(5) 0.009(4)
C12C 0.094(11) 0.088(11) 0.176(17) -0.008(11) 0.008(12) 0.025(9)
C13C 0.137(15) 0.099(12) 0.147(16) -0.013(11) -0.068(13) 0.053(11)
O14C 0.077(6) 0.075(6) 0.125(8) 0.016(5) -0.010(6) 0.018(5)
C15C 0.128(15) 0.124(14) 0.114(13) 0.040(11) -0.011(11) 0.042(12)
C16C 0.157(18) 0.093(12) 0.19(2) 0.072(13) 0.000(15) 0.035(12)
O17C 0.105(7) 0.066(5) 0.107(7) 0.013(5) 0.007(5) 0.026(5)
C18C 0.152(15) 0.064(8) 0.120(12) 0.017(8) 0.033(11) 0.004(9)
C19C 0.092(9) 0.076(8) 0.099(10) -0.012(7) 0.025(8) -0.007(7)
N20C 0.077(6) 0.050(5) 0.064(5) -0.015(4) 0.016(4) -0.003(4)
C21C 0.106(10) 0.067(7) 0.077(8) -0.026(7) 0.001(7) 0.011(7)
C22C 0.104(10) 0.069(8) 0.100(9) 0.000(7) 0.063(8) 0.015(7)
C23C 0.116(13) 0.044(8) 0.035(7) -0.005(6) 0.007(8) 0.018(8)
O24C 0.057(6) 0.052(6) 0.048(6) -0.004(4) 0.011(5) 0.013(5)
O25C 0.126(9) 0.081(7) 0.038(5) 0.001(5) 0.003(6) 0.035(7)
C26C 0.058(7) 0.067(7) 0.109(9) -0.049(7) 0.002(6) 0.001(6)
C27C 0.081(10) 0.032(6) 0.067(9) -0.003(6) 0.025(8) 0.017(7)
O28C 0.086(7) 0.067(6) 0.057(6) -0.013(5) 0.009(5) -0.022(5)
O29C 0.113(9) 0.068(7) 0.076(7) 0.000(5) 0.036(6) 0.032(6)
Ba4 0.0474(3) 0.0398(3) 0.0496(3) -0.0022(2) -0.0063(2) 0.0070(2)
N1D 0.065(5) 0.058(5) 0.048(5) -0.002(4) -0.023(4) 0.016(4)
C2D 0.076(8) 0.060(7) 0.063(7) 0.010(5) -0.024(6) 0.010(6)
C3D 0.112(11) 0.093(9) 0.059(8) -0.017(7) -0.034(8) 0.019(8)
C4D 0.158(15) 0.112(12) 0.047(8) -0.019(8) -0.019(9) -0.002(11)
C5D 0.127(12) 0.098(10) 0.050(7) 0.001(7) 0.004(7) 0.028(9)
C6D 0.085(8) 0.053(6) 0.050(6) 0.009(5) -0.008(6) 0.016(6)
C7D 0.088(8) 0.057(6) 0.072(7) 0.003(6) -0.032(7) 0.011(6)
N8D 0.056(5) 0.057(5) 0.070(5) 0.005(4) -0.008(4) 0.002(4)
C9D 0.051(6) 0.083(8) 0.089(8) 0.010(7) -0.005(6) -0.024(6)
C10D 0.051(7) 0.083(8) 0.097(9) 0.000(7) 0.005(6) -0.006(6)
O11D 0.053(4) 0.071(5) 0.078(5) -0.003(4) 0.007(4) 0.010(4)
C12D 0.091(9) 0.074(8) 0.086(8) -0.003(7) 0.034(7) 0.024(7)
C13D 0.075(8) 0.070(7) 0.078(8) -0.026(6) 0.001(7) 0.034(6)
O14D 0.063(5) 0.066(4) 0.069(5) -0.002(4) 0.009(4) 0.011(4)
C15D 0.066(7) 0.073(7) 0.078(8) -0.025(6) -0.010(6) 0.009(6)
C16D 0.082(8) 0.052(6) 0.107(10) -0.023(7) -0.001(7) 0.000(6)
O17D 0.064(4) 0.044(4) 0.073(5) -0.003(3) -0.008(4) -0.012(3)
C18D 0.080(8) 0.048(6) 0.086(8) 0.017(6) -0.006(6) -0.009(6)
C19D 0.061(7) 0.081(8) 0.088(8) 0.024(7) -0.003(6) -0.014(6)
N20D 0.056(5) 0.052(5) 0.068(5) 0.006(4) -0.009(4) 0.012(4)
C21D 0.100(9) 0.068(7) 0.060(7) 0.028(6) 0.007(6) 0.023(7)
C22D 0.056(6) 0.051(6) 0.109(9) -0.019(6) -0.025(6) -0.001(5)
C23D 0.052(8) 0.039(7) 0.073(9) 0.009(7) -0.010(7) 0.008(6)
O24D 0.040(5) 0.052(5) 0.047(5) -0.002(4) -0.003(4) 0.008(4)
O25D 0.082(7) 0.061(6) 0.062(6) -0.022(5) -0.020(5) 0.008(5)
C26D 0.065(7) 0.081(7) 0.068(7) 0.038(6) 0.025(5) 0.030(6)
C27D 0.066(10) 0.038(7) 0.084(11) 0.005(7) -0.025(8) -0.014(7)
O28D 0.075(7) 0.073(6) 0.049(6) 0.025(5) -0.006(5) -0.012(5)
O29D 0.090(8) 0.087(8) 0.101(9) -0.018(6) -0.048(7) 0.040(7)
Ba5 0.0373(3) 0.0350(2) 0.0368(3) -0.0007(2) 0.0004(2) 0.0039(2)
Cl1A 0.0705(19) 0.090(2) 0.090(2) 0.0099(18) -0.0080(17) -0.0303(18)
O1A 0.110(8) 0.247(14) 0.094(7) 0.016(8) -0.024(6) -0.099(9)
O2A 0.130(8) 0.116(8) 0.100(7) -0.031(6) -0.001(6) -0.008(6)
O3A 0.157(12) 0.182(12) 0.251(16) 0.093(12) 0.016(11) -0.077(10)
O4A 0.166(11) 0.108(8) 0.173(11) -0.001(7) 0.047(9) 0.049(8)
Cl1B 0.174(4) 0.078(2) 0.120(3) 0.019(2) 0.062(3) 0.015(3)
O1B 0.48(4) 0.212(17) 0.162(14) -0.083(13) 0.066(18) -0.13(2)
O2B 0.31(2) 0.154(11) 0.151(11) 0.040(9) 0.064(12) -0.100(12)
O3B 0.166(13) 0.176(14) 0.36(2) 0.111(16) 0.064(15) 0.070(12)
O4B 0.285(18) 0.128(10) 0.181(12) -0.009(9) 0.119(12) 0.016(11)
Cl1C 0.106(3) 0.067(2) 0.163(4) 0.018(2) -0.053(3) -0.012(2)
O1C 0.123(10) 0.133(10) 0.37(2) 0.033(12) -0.123(12) -0.055(8)
O2C 0.51(4) 0.51(4) 0.087(10) -0.009(17) -0.046(16) -0.22(3)
O3C 0.150(12) 0.108(9) 0.50(3) 0.117(14) -0.078(15) -0.056(9)
O4C 0.43(3) 0.098(11) 0.51(4) 0.068(17) 0.15(3) 0.050(16)
O1W 0.178(12) 0.192(12) 0.182(12) -0.090(10) 0.068(10) -0.038(10)
O2W 0.165(14) 0.37(3) 0.226(16) -0.120(17) -0.049(12) 0.011(15)
O3W 0.221(13) 0.145(10) 0.117(8) 0.014(7) 0.070(9) -0.010(9)
O4W 0.40(3) 0.214(17) 0.26(2) -0.010(15) 0.13(2) -0.033(18)
O5W 0.31(2) 0.32(2) 0.28(2) 0.107(19) 0.081(18) -0.02(2)
O6W 0.24(2) 0.192(17) 0.51(4) -0.06(2) 0.04(2) -0.025(16)
O7W 0.33(2) 0.227(18) 0.225(17) -0.036(15) -0.006(16) -0.047(17)
O8W 0.29(3) 0.27(3) 0.26(2) -0.14(2) 0.16(2) -0.13(2)
O9W 1.29(10) 0.112(15) 0.084(12) 0.009(11) 0.06(3) -0.06(3)
O10W 0.16(2) 0.22(3) 0.25(3) 0.04(3) 0.12(2) 0.01(2)
O11W 0.111(7) 0.091(6) 0.116(7) -0.017(5) 0.009(6) 0.051(5)
O12W 0.134(8) 0.067(5) 0.100(6) 0.003(5) -0.030(5) 0.044(5)
O13W 0.085(14) 0.135(17) 0.20(2) -0.020(16) -0.028(14) -0.056(13)
Cl1D 0.088(5) 0.095(5) 0.116(6) 0.030(5) 0.001(4) -0.054(5)
O1D 0.33(4) 0.24(3) 0.085(16) 0.04(2) 0.06(2) -0.17(3)
O2D 0.26(4) 0.22(3) 0.30(4) -0.15(3) 0.22(3) -0.04(3)
O3D 0.17(2) 0.123(19) 0.29(4) 0.08(2) -0.09(2) -0.054(18)
O4D 0.30(5) 0.13(3) 0.51(8) 0.04(4) -0.18(5) -0.04(3)

loop_
_atom_type_symbol
_atom_type_description
_atom_type_scat_dispersion_real
_atom_type_scat_dispersion_imag
_atom_type_scat_source
C C 0.0033 0.0016 'International Tables Vol C Tables 4.2.6.8 and 6.1.1.4'
H H 0.0000 0.0000 'International Tables Vol C Tables 4.2.6.8 and 6.1.1.4'
Ba Ba -0.3244 2.2819 'International Tables Vol C Tables 4.2.6.8 and 6.1.1.4'
Cl Cl 0.1484 0.1585 'International Tables Vol C Tables 4.2.6.8 and 6.1.1.4'
N N 0.0061 0.0033 'International Tables Vol C Tables 4.2.6.8 and 6.1.1.4'
O O 0.0106 0.0060 'International Tables Vol C Tables 4.2.6.8 and 6.1.1.4'

loop_
_geom_angle_atom_site_label_1
_geom_angle_atom_site_label_2
_geom_angle_atom_site_label_3
_geom_angle
_geom_angle_site_symmetry_1
_geom_angle_site_symmetry_3
_geom_angle_publ_flag
O25G Ba1 O29D 21.7(6) . . ?
O25G Ba1 O28E 66.3(8) . . ?
O29D Ba1 O28E 53.0(5) . . ?
O25G Ba1 O24A 47.8(7) . . ?
O29D Ba1 O24A 66.8(3) . . ?
O28E Ba1 O24A 80.6(5) . . ?
O25G Ba1 O24E 84.4(8) . . ?
O29D Ba1 O24E 92.9(5) . . ?
O28E Ba1 O24E 64.6(7) . . ?
O24A Ba1 O24E 47.7(5) . . ?
O25G Ba1 O28A 88.1(6) . . ?
O29D Ba1 O28A 90.1(3) . . ?
O28E Ba1 O28A 50.5(5) . . ?
O24A Ba1 O28A 61.6(2) . . ?
O24E Ba1 O28A 18.0(5) . . ?
O25G Ba1 O14A 78.4(6) . . ?
O29D Ba1 O14A 73.0(3) . . ?
O28E Ba1 O14A 112.3(5) . . ?
O24A Ba1 O14A 114.9(2) . . ?
O24E Ba1 O14A 161.9(5) . . ?
O28A Ba1 O14A 162.0(2) . . ?
O25G Ba1 O11A 77.3(7) . . ?
O29D Ba1 O11A 92.3(3) . . ?
O28E Ba1 O11A 143.6(5) . . ?
O24A Ba1 O11A 74.5(2) . . ?
O24E Ba1 O11A 112.8(6) . . ?
O28A Ba1 O11A 130.7(2) . . ?
O14A Ba1 O11A 58.0(2) . . ?
O25G Ba1 O17A 98.7(7) . . ?
O29D Ba1 O17A 78.0(3) . . ?
O28E Ba1 O17A 72.0(5) . . ?
O24A Ba1 O17A 144.0(2) . . ?
O24E Ba1 O17A 130.9(5) . . ?
O28A Ba1 O17A 112.9(2) . . ?
O14A Ba1 O17A 58.4(2) . . ?
O11A Ba1 O17A 115.7(2) . . ?
O25G Ba1 N1A 149.8(7) . . ?
O29D Ba1 N1A 156.8(3) . . ?
O28E Ba1 N1A 105.9(5) . . ?
O24A Ba1 N1A 103.1(2) . . ?
O24E Ba1 N1A 66.7(5) . . ?
O28A Ba1 N1A 67.1(2) . . ?
O14A Ba1 N1A 129.1(2) . . ?
O11A Ba1 N1A 105.4(2) . . ?
O17A Ba1 N1A 106.6(2) . . ?
O25G Ba1 O1A 140.7(6) . . ?
O29D Ba1 O1A 134.4(3) . . ?
O28E Ba1 O1A 135.0(5) . . ?
O24A Ba1 O1A 143.9(3) . . ?
O24E Ba1 O1A 132.5(5) . . ?
O28A Ba1 O1A 131.1(2) . . ?
O14A Ba1 O1A 63.2(2) . . ?
O11A Ba1 O1A 75.6(3) . . ?
O17A Ba1 O1A 68.9(3) . . ?
N1A Ba1 O1A 66.1(2) . . ?
O25G Ba1 N20A 124.1(7) . . ?
O29D Ba1 N20A 107.0(3) . . ?
O28E Ba1 N20A 58.1(5) . . ?
O24A Ba1 N20A 122.4(2) . . ?
O24E Ba1 N20A 77.4(5) . . ?
O28A Ba1 N20A 61.3(2) . . ?
O14A Ba1 N20A 117.1(2) . . ?
O11A Ba1 N20A 158.01(19) . . ?
O17A Ba1 N20A 60.4(2) . . ?
N1A Ba1 N20A 59.4(2) . . ?
O1A Ba1 N20A 83.2(3) . . ?
C6A N1A C2A 119.8(8) . . ?
C6A N1A Ba1 117.3(6) . . ?
C2A N1A Ba1 118.8(6) . . ?
N1A C2A C3A 121.4(9) . . ?
N1A C2A C7A 116.4(8) . . ?
C3A C2A C7A 122.2(9) . . ?
C4A C3A C2A 120.5(11) . . ?
C3A C4A C5A 115.8(11) . . ?
C6A C5A C4A 122.9(11) . . ?
N1A C6A C5A 119.5(10) . . ?
N1A C6A C21A 116.8(9) . . ?
C5A C6A C21A 123.6(10) . . ?
N8A C7A C2A 112.1(7) . . ?
C9A N8A C7A 109.7(7) . . ?
C9A N8A C22A 111.0(7) . . ?
C7A N8A C22A 108.3(7) . . ?
C9A N8A Ba1 109.9(5) . . ?
C7A N8A Ba1 110.7(5) . . ?
C22A N8A Ba1 107.4(5) . . ?
N8A C9A C10A 116.9(8) . . ?
O11A C10A C9A 107.2(8) . . ?
C12A O11A C10A 111.2(8) . . ?
C12A O11A Ba1 118.5(6) . . ?
C10A O11A Ba1 117.4(6) . . ?
O11A C12A C13A 107.1(9) . . ?
O14A C13A C12A 108.2(9) . . ?
C13A O14A C15A 114.0(9) . . ?
C13A O14A Ba1 114.4(6) . . ?
C15A O14A Ba1 116.4(6) . . ?
O14A C15A C16A 105.1(9) . . ?
O17A C16A C15A 111.4(9) . . ?
C16A O17A C18A 112.4(8) . . ?
C16A O17A Ba1 117.1(7) . . ?
C18A O17A Ba1 115.1(5) . . ?
C19A C18A O17A 106.8(9) . . ?
C18A C19A N20A 115.5(9) . . ?
C21A N20A C19A 110.8(7) . . ?
C21A N20A C26A 110.3(8) . . ?
C19A N20A C26A 109.0(8) . . ?
C21A N20A Ba1 106.2(5) . . ?
C19A N20A Ba1 109.2(6) . . ?
C26A N20A Ba1 111.3(5) . . ?
N20A C21A C6A 113.5(7) . . ?
N8A C22A C23E 113.2(13) . . ?
N8A C22A C23A 108.0(8) . . ?
C23E C22A C23A 81.1(12) . . ?
O25A C23A O24A 121.5(11) . . ?
O25A C23A C22A 115.5(11) . . ?
O24A C23A C22A 122.8(10) . . ?
O25A C23A Ba5 72.0(7) . . ?
O24A C23A Ba5 63.3(6) . . ?
C22A C23A Ba5 136.0(7) . . ?
C23A O24A Ba1 119.1(7) . . ?
C23A O24A Ba5 93.7(7) . . ?
Ba1 O24A Ba5 100.5(2) . . ?
C23A O25A Ba3 114.3(8) . . ?
C23A O25A Ba5 85.2(7) . . ?
Ba3 O25A Ba5 93.4(2) . . ?
N20A C26A C27A 112.7(8) . . ?
N20A C26A C27E 97.5(13) . . ?
C27A C26A C27E 85.7(13) . . ?
O28A C27A O29A 122.9(11) . . ?
O28A C27A C26A 117.8(11) . . ?
O29A C27A C26A 119.3(11) . . ?
C27A O28A Ba5 121.5(7) . . ?
C27A O28A Ba1 120.6(7) . . ?
Ba5 O28A Ba1 102.8(2) . . ?
O25H Ba2 O24B 50.8(6) . . ?
O25H Ba2 O28F 70.3(8) . . ?
O24B Ba2 O28F 80.6(5) . . ?
O25H Ba2 O28B 93.9(6) . . ?
O24B Ba2 O28B 64.0(2) . . ?
O28F Ba2 O28B 47.9(5) . . ?
O25H Ba2 O29C 21.8(6) . . ?
O24B Ba2 O29C 69.7(3) . . ?
O28F Ba2 O29C 58.4(6) . . ?
O28B Ba2 O29C 95.6(3) . . ?
O25H Ba2 O24F 89.4(7) . . ?
O24B Ba2 O24F 50.3(5) . . ?
O28F Ba2 O24F 60.2(7) . . ?
O28B Ba2 O24F 16.6(4) . . ?
O29C Ba2 O24F 97.1(5) . . ?
O25H Ba2 O14B 76.1(6) . . ?
O24B Ba2 O14B 115.5(3) . . ?
O28F Ba2 O14B 116.6(5) . . ?
O28B Ba2 O14B 164.3(3) . . ?
O29C Ba2 O14B 70.7(3) . . ?
O24F Ba2 O14B 165.0(5) . . ?
O25H Ba2 O17B 97.3(6) . . ?
O24B Ba2 O17B 145.0(2) . . ?
O28F Ba2 O17B 74.1(5) . . ?
O28B Ba2 O17B 111.8(2) . . ?
O29C Ba2 O17B 76.5(3) . . ?
O24F Ba2 O17B 128.3(5) . . ?
O14B Ba2 O17B 58.7(2) . . ?
O25H Ba2 O11B 75.1(6) . . ?
O24B Ba2 O11B 72.9(2) . . ?
O28F Ba2 O11B 144.8(5) . . ?
O28B Ba2 O11B 130.9(3) . . ?
O29C Ba2 O11B 90.4(3) . . ?
O24F Ba2 O11B 114.3(5) . . ?
O14B Ba2 O11B 58.8(3) . . ?
O17B Ba2 O11B 117.0(2) . . ?
O25H Ba2 O1S 136.4(6) . . ?
O24B Ba2 O1S 137.8(3) . . ?
O28F Ba2 O1S 140.3(5) . . ?
O28B Ba2 O1S 129.3(3) . . ?
O29C Ba2 O1S 132.8(3) . . ?
O24F Ba2 O1S 130.1(5) . . ?
O14B Ba2 O1S 62.7(3) . . ?
O17B Ba2 O1S 73.7(3) . . ?
O11B Ba2 O1S 72.1(3) . . ?
O25H Ba2 N1B 155.0(6) . . ?
O24B Ba2 N1B 104.7(2) . . ?
O28F Ba2 N1B 103.8(6) . . ?
O28B Ba2 N1B 66.8(2) . . ?
O29C Ba2 N1B 161.6(3) . . ?
O24F Ba2 N1B 67.6(5) . . ?
O14B Ba2 N1B 125.9(2) . . ?
O17B Ba2 N1B 104.5(2) . . ?
O11B Ba2 N1B 104.9(3) . . ?
O1S Ba2 N1B 63.3(3) . . ?
O25H Ba2 N20B 126.0(6) . . ?
O24B Ba2 N20B 123.3(2) . . ?
O28F Ba2 N20B 56.9(5) . . ?
O28B Ba2 N20B 59.8(2) . . ?
O29C Ba2 N20B 108.5(3) . . ?
O24F Ba2 N20B 75.1(5) . . ?
O14B Ba2 N20B 116.5(2) . . ?
O17B Ba2 N20B 59.7(2) . . ?
O11B Ba2 N20B 158.2(2) . . ?
O1S Ba2 N20B 86.8(3) . . ?
N1B Ba2 N20B 59.0(2) . . ?
C6B N1B C2B 119.9(10) . . ?
C6B N1B Ba2 117.8(7) . . ?
C2B N1B Ba2 118.1(7) . . ?
N1B C2B C3B 119.7(12) . . ?
N1B C2B C7B 117.3(10) . . ?
C3B C2B C7B 123.0(12) . . ?
C4B C3B C2B 121.6(13) . . ?
C5B C4B C3B 116.6(12) . . ?
C4B C5B C6B 122.3(12) . . ?
N1B C6B C5B 119.6(12) . . ?
N1B C6B C21B 115.8(9) . . ?
C5B C6B C21B 124.6(10) . . ?
N8B C7B C2B 111.5(8) . . ?
C7B N8B C9B 107.2(8) . . ?
C7B N8B C22B 110.7(9) . . ?
C9B N8B C22B 106.5(9) . . ?
C7B N8B Ba2 111.6(6) . . ?
C9B N8B Ba2 112.1(7) . . ?
C22B N8B Ba2 108.6(6) . . ?
C10B C9B N8B 113.9(11) . . ?
C9B C10B O11B 109.7(11) . . ?
C12B O11B C10B 115.7(11) . . ?
C12B O11B Ba2 117.4(8) . . ?
C10B O11B Ba2 114.7(7) . . ?
C13B C12B O11B 110.4(12) . . ?
C12B C13B O14B 108.6(14) . . ?
C13B O14B C15B 114.3(11) . . ?
C13B O14B Ba2 112.9(8) . . ?
C15B O14B Ba2 111.3(7) . . ?
C16B C15B O14B 105.9(12) . . ?
O17B C16B C15B 109.6(11) . . ?
C16B O17B C18B 114.6(9) . . ?
C16B O17B Ba2 117.6(8) . . ?
C18B O17B Ba2 117.6(6) . . ?
O17B C18B C19B 111.0(9) . . ?
N20B C19B C18B 113.3(10) . . ?
C21B N20B C26B 110.2(8) . . ?
C21B N20B C19B 110.1(8) . . ?
C26B N20B C19B 107.5(8) . . ?
C21B N20B Ba2 107.0(6) . . ?
C26B N20B Ba2 111.4(5) . . ?
C19B N20B Ba2 110.7(6) . . ?
N20B C21B C6B 112.5(8) . . ?
N8B C22B C23B 107.3(10) . . ?
N8B C22B C23F 109.6(13) . . ?
C23B C22B C23F 85.9(12) . . ?
O25B C23B O24B 121.1(12) . . ?
O25B C23B C22B 115.6(12) . . ?
O24B C23B C22B 122.8(11) . . ?
O25B C23B Ba5 73.2(7) . . ?
O24B C23B Ba5 62.6(7) . . ?
C22B C23B Ba5 133.5(7) . . ?
C23B O24B Ba2 121.1(8) . . ?
C23B O24B Ba5 94.1(7) . . ?
Ba2 O24B Ba5 102.7(3) . . ?
C23B O25B Ba4 119.2(8) . . ?
C23B O25B Ba5 84.1(8) . . ?
Ba4 O25B Ba5 95.4(3) . . ?
N20B C26B C27B 113.1(9) . . ?
N20B C26B C27F 99.4(12) . . ?
C27B C26B C27F 79.4(11) . . ?
O28B C27B O29B 121.5(11) . . ?
O28B C27B C26B 119.6(11) . . ?
O29B C27B C26B 118.8(10) . . ?
C27B O28B Ba2 121.8(8) . . ?
C27B O28B Ba5 124.8(7) . . ?
Ba2 O28B Ba5 101.0(2) . . ?
O25A Ba3 O28G 85.8(6) . . ?
O25A Ba3 O29F 22.1(6) . . ?
O28G Ba3 O29F 86.6(8) . . ?
O25A Ba3 O24C 84.8(3) . . ?
O28G Ba3 O24C 15.6(5) . . ?
O29F Ba3 O24C 91.4(6) . . ?
O25A Ba3 O24G 48.3(5) . . ?
O28G Ba3 O24G 62.6(7) . . ?
O29F Ba3 O24G 67.8(8) . . ?
O24C Ba3 O24G 51.4(5) . . ?
O25A Ba3 O14C 80.2(3) . . ?
O28G Ba3 O14C 164.2(6) . . ?
O29F Ba3 O14C 77.7(6) . . ?
O24C Ba3 O14C 163.0(3) . . ?
O24G Ba3 O14C 111.8(5) . . ?
O25A Ba3 O17C 95.3(3) . . ?
O28G Ba3 O17C 116.9(6) . . ?
O29F Ba3 O17C 75.3(7) . . ?
O24C Ba3 O17C 132.5(3) . . ?
O24G Ba3 O17C 143.1(5) . . ?
O14C Ba3 O17C 57.6(3) . . ?
O25A Ba3 O11C 80.0(3) . . ?
O28G Ba3 O11C 127.5(6) . . ?
O29F Ba3 O11C 96.9(7) . . ?
O24C Ba3 O11C 112.1(3) . . ?
O24G Ba3 O11C 70.5(5) . . ?
O14C Ba3 O11C 57.4(3) . . ?
O17C Ba3 O11C 114.6(3) . . ?
O25A Ba3 O11W 143.5(3) . . ?
O28G Ba3 O11W 130.5(6) . . ?
O29F Ba3 O11W 139.5(6) . . ?
O24C Ba3 O11W 128.8(2) . . ?
O24G Ba3 O11W 138.2(5) . . ?
O14C Ba3 O11W 64.2(3) . . ?
O17C Ba3 O11W 73.1(3) . . ?
O11C Ba3 O11W 74.3(3) . . ?
O25A Ba3 N1C 152.0(3) . . ?
O28G Ba3 N1C 69.5(6) . . ?
O29F Ba3 N1C 154.6(6) . . ?
O24C Ba3 N1C 67.8(2) . . ?
O24G Ba3 N1C 106.2(5) . . ?
O14C Ba3 N1C 125.7(3) . . ?
O17C Ba3 N1C 107.3(3) . . ?
O11C Ba3 N1C 104.3(3) . . ?
O11W Ba3 N1C 61.6(2) . . ?
O25A Ba3 O28C 66.9(3) . . ?
O28G Ba3 O28C 47.9(6) . . ?
O29F Ba3 O28C 52.7(7) . . ?
O24C Ba3 O28C 61.5(3) . . ?
O24G Ba3 O28C 83.2(5) . . ?
O14C Ba3 O28C 118.5(3) . . ?
O17C Ba3 O28C 74.9(2) . . ?
O11C Ba3 O28C 146.4(3) . . ?
O11W Ba3 O28C 137.1(3) . . ?
N1C Ba3 O28C 102.8(3) . . ?
O25A Ba3 N20C 121.3(3) . . ?
O28G Ba3 N20C 65.1(6) . . ?
O29F Ba3 N20C 102.3(7) . . ?
O24C Ba3 N20C 78.4(3) . . ?
O24G Ba3 N20C 127.1(5) . . ?
O14C Ba3 N20C 116.4(3) . . ?
O17C Ba3 N20C 61.1(2) . . ?
O11C Ba3 N20C 157.9(2) . . ?
O11W Ba3 N20C 83.9(2) . . ?
N1C Ba3 N20C 60.5(3) . . ?
O28C Ba3 N20C 55.6(2) . . ?
C6C N1C C2C 121.1(10) . . ?
C6C N1C Ba3 118.8(7) . . ?
C2C N1C Ba3 118.0(8) . . ?
N1C C2C C3C 119.2(15) . . ?
N1C C2C C7C 116.4(11) . . ?
C3C C2C C7C 124.1(14) . . ?
C4C C3C C2C 121.0(16) . . ?
C5C C4C C3C 118.7(15) . . ?
C4C C5C C6C 122.0(15) . . ?
N1C C6C C5C 117.9(13) . . ?
N1C C6C C21C 116.3(10) . . ?
C5C C6C C21C 125.6(13) . . ?
C2C C7C N8C 113.0(10) . . ?
C9C N8C C22C 108.2(10) . . ?
C9C N8C C7C 108.4(9) . . ?
C22C N8C C7C 110.8(10) . . ?
C9C N8C Ba3 109.6(7) . . ?
C22C N8C Ba3 112.8(6) . . ?
C7C N8C Ba3 106.9(7) . . ?
N8C C9C C10C 115.0(12) . . ?
O11C C10C C9C 109.9(11) . . ?
C12C O11C C10C 109.9(12) . . ?
C12C O11C Ba3 119.6(8) . . ?
C10C O11C Ba3 117.3(7) . . ?
O11C C12C C13C 107.1(12) . . ?
O14C C13C C12C 109.1(13) . . ?
C13C O14C C15C 115.9(12) . . ?
C13C O14C Ba3 115.5(8) . . ?
C15C O14C Ba3 110.8(7) . . ?
C16C C15C O14C 110.1(15) . . ?
C15C C16C O17C 108.0(13) . . ?
C16C O17C C18C 112.5(11) . . ?
C16C O17C Ba3 119.2(9) . . ?
C18C O17C Ba3 116.3(7) . . ?
O17C C18C C19C 109.2(10) . . ?
N20C C19C C18C 114.2(10) . . ?
C19C N20C C21C 109.6(9) . . ?
C19C N20C C26C 110.7(9) . . ?
C21C N20C C26C 107.1(8) . . ?
C19C N20C Ba3 110.9(7) . . ?
C21C N20C Ba3 108.8(7) . . ?
C26C N20C Ba3 109.7(6) . . ?
N20C C21C C6C 114.5(9) . . ?
N8C C22C C23C 110.5(10) . . ?
N8C C22C C23G 95.7(15) . . ?
C23C C22C C23G 89.2(14) . . ?
O24C C23C O25C 118.5(15) . . ?
O24C C23C C22C 118.6(12) . . ?
O25C C23C C22C 122.5(13) . . ?
C23C O24C Ba5 127.0(8) . . ?
C23C O24C Ba3 119.2(8) . . ?
Ba5 O24C Ba3 98.5(3) . . ?
N20C C26C C27C 106.0(10) . . ?
N20C C26C C27G 112.4(13) . . ?
C27C C26C C27G 84.0(12) . . ?
O29C C27C O28C 125.6(13) . . ?
O29C C27C C26C 113.5(13) . . ?
O28C C27C C26C 120.4(11) . . ?
O29C C27C Ba2 51.8(7) . . ?
O28C C27C Ba2 80.1(7) . . ?
C26C C27C Ba2 154.3(9) . . ?
C27C O28C Ba5 109.5(8) . . ?
C27C O28C Ba3 119.2(8) . . ?
Ba5 O28C Ba3 93.9(3) . . ?
C27C O29C Ba2 108.0(9) . . ?
O25B Ba4 O29E 21.3(6) . . ?
O25B Ba4 O28H 85.3(5) . . ?
O29E Ba4 O28H 86.0(7) . . ?
O25B Ba4 O24D 82.0(2) . . ?
O29E Ba4 O24D 88.6(6) . . ?
O28H Ba4 O24D 16.1(4) . . ?
O25B Ba4 O28D 65.9(3) . . ?
O29E Ba4 O28D 51.5(6) . . ?
O28H Ba4 O28D 49.8(5) . . ?
O24D Ba4 O28D 62.7(3) . . ?
O25B Ba4 O17D 97.8(2) . . ?
O29E Ba4 O17D 78.5(6) . . ?
O28H Ba4 O17D 116.3(5) . . ?
O24D Ba4 O17D 132.3(2) . . ?
O28D Ba4 O17D 73.7(2) . . ?
O25B Ba4 O12W 142.9(3) . . ?
O29E Ba4 O12W 141.2(6) . . ?
O28H Ba4 O12W 131.1(5) . . ?
O24D Ba4 O12W 130.2(2) . . ?
O28D Ba4 O12W 140.1(3) . . ?
O17D Ba4 O12W 74.7(2) . . ?
O25B Ba4 O14D 79.8(2) . . ?
O29E Ba4 O14D 76.6(6) . . ?
O28H Ba4 O14D 162.3(5) . . ?
O24D Ba4 O14D 160.7(2) . . ?
O28D Ba4 O14D 114.4(2) . . ?
O17D Ba4 O14D 57.2(2) . . ?
O12W Ba4 O14D 65.5(2) . . ?
O25B Ba4 O11D 77.6(2) . . ?
O29E Ba4 O11D 93.9(6) . . ?
O28H Ba4 O11D 127.4(5) . . ?
O24D Ba4 O11D 111.4(2) . . ?
O28D Ba4 O11D 143.4(2) . . ?
O17D Ba4 O11D 115.1(2) . . ?
O12W Ba4 O11D 73.4(2) . . ?
O14D Ba4 O11D 58.3(2) . . ?
O25B Ba4 O24H 48.4(5) . . ?
O29E Ba4 O24H 67.0(8) . . ?
O28H Ba4 O24H 61.6(7) . . ?
O24D Ba4 O24H 48.6(5) . . ?
O28D Ba4 O24H 83.5(5) . . ?
O17D Ba4 O24H 145.4(5) . . ?
O12W Ba4 O24H 135.2(5) . . ?
O14D Ba4 O24H 113.1(5) . . ?
O11D Ba4 O24H 70.1(5) . . ?
O25B Ba4 N1D 149.2(2) . . ?
O29E Ba4 N1D 152.9(6) . . ?
O28H Ba4 N1D 67.6(5) . . ?
O24D Ba4 N1D 67.9(2) . . ?
O28D Ba4 N1D 103.6(3) . . ?
O17D Ba4 N1D 107.0(2) . . ?
O12W Ba4 N1D 63.7(2) . . ?
O14D Ba4 N1D 129.2(2) . . ?
O11D Ba4 N1D 106.9(2) . . ?
O24H Ba4 N1D 103.4(5) . . ?
O25B Ba4 N20D 122.7(2) . . ?
O29E Ba4 N20D 104.7(6) . . ?
O28H Ba4 N20D 64.4(5) . . ?
O24D Ba4 N20D 78.9(2) . . ?
O28D Ba4 N20D 57.3(2) . . ?
O17D Ba4 N20D 61.0(2) . . ?
O12W Ba4 N20D 86.1(2) . . ?
O14D Ba4 N20D 116.5(2) . . ?
O11D Ba4 N20D 159.15(19) . . ?
O24H Ba4 N20D 125.8(5) . . ?
N1D Ba4 N20D 59.1(2) . . ?
C6D N1D C2D 117.7(9) . . ?
C6D N1D Ba4 120.6(7) . . ?
C2D N1D Ba4 119.1(7) . . ?
N1D C2D C3D 122.5(12) . . ?
N1D C2D C7D 116.5(10) . . ?
C3D C2D C7D 120.8(12) . . ?
C4D C3D C2D 118.6(14) . . ?
C3D C4D C5D 121.4(13) . . ?
C6D C5D C4D 116.8(13) . . ?
N1D C6D C5D 122.8(12) . . ?
N1D C6D C21D 116.7(9) . . ?
C5D C6D C21D 120.5(12) . . ?
N8D C7D C2D 114.7(9) . . ?
C9D N8D C7D 112.4(8) . . ?
C9D N8D C22D 108.6(9) . . ?
C7D N8D C22D 109.0(8) . . ?
C9D N8D Ba4 110.4(6) . . ?
C7D N8D Ba4 106.6(6) . . ?
C22D N8D Ba4 109.8(5) . . ?
N8D C9D C10D 113.5(9) . . ?
O11D C10D C9D 107.4(9) . . ?
C10D O11D C12D 110.7(8) . . ?
C10D O11D Ba4 118.4(6) . . ?
C12D O11D Ba4 117.7(6) . . ?
O11D C12D C13D 108.4(9) . . ?
O14D C13D C12D 109.0(9) . . ?
C13D O14D C15D 114.7(8) . . ?
C13D O14D Ba4 111.3(6) . . ?
C15D O14D Ba4 113.4(6) . . ?
O14D C15D C16D 108.2(9) . . ?
O17D C16D C15D 108.7(9) . . ?
C18D O17D C16D 111.3(8) . . ?
C18D O17D Ba4 115.4(5) . . ?
C16D O17D Ba4 120.3(6) . . ?
O17D C18D C19D 109.1(8) . . ?
C18D C19D N20D 113.1(9) . . ?
C19D N20D C21D 110.9(8) . . ?
C19D N20D C26D 108.3(8) . . ?
C21D N20D C26D 109.5(8) . . ?
C19D N20D Ba4 109.7(6) . . ?
C21D N20D Ba4 110.4(6) . . ?
C26D N20D Ba4 108.0(5) . . ?
C6D C21D N20D 113.0(8) . . ?
N8D C22D C23H 103.7(14) . . ?
N8D C22D C23D 112.0(9) . . ?
C23H C22D C23D 86.5(14) . . ?
O24D C23D O25D 120.7(12) . . ?
O24D C23D C22D 120.8(12) . . ?
O25D C23D C22D 118.5(11) . . ?
C23D O24D Ba4 119.6(7) . . ?
C23D O24D Ba5 125.6(7) . . ?
Ba4 O24D Ba5 100.0(2) . . ?
N20D C26D C27D 105.8(9) . . ?
N20D C26D C27H 109.4(12) . . ?
C27D C26D C27H 85.8(11) . . ?
O28D C27D O29D 126.3(14) . . ?
O28D C27D C26D 120.7(13) . . ?
O29D C27D C26D 112.6(14) . . ?
O28D C27D Ba5 56.0(7) . . ?
O29D C27D Ba5 87.2(9) . . ?
C26D C27D Ba5 127.9(7) . . ?
C27D O28D Ba4 122.3(9) . . ?
C27D O28D Ba5 103.3(9) . . ?
Ba4 O28D Ba5 98.9(3) . . ?
C27D O29D Ba1 113.9(9) . . ?
O28G Ba5 O24F 129.0(7) . . ?
O28G Ba5 O28A 144.7(6) . . ?
O24F Ba5 O28A 69.9(5) . . ?
O28G Ba5 O24C 15.7(5) . . ?
O24F Ba5 O24C 143.2(5) . . ?
O28A Ba5 O24C 132.5(3) . . ?
O28G Ba5 O24G 63.1(8) . . ?
O24F Ba5 O24G 126.5(7) . . ?
O28A Ba5 O24G 81.7(5) . . ?
O24C Ba5 O24G 51.9(6) . . ?
O28G Ba5 O28H 71.3(7) . . ?
O24F Ba5 O28H 131.6(7) . . ?
O28A Ba5 O28H 121.8(5) . . ?
O24C Ba5 O28H 67.5(5) . . ?
O24G Ba5 O28H 101.9(7) . . ?
O28G Ba5 O24E 128.6(8) . . ?
O24F Ba5 O24E 73.3(7) . . ?
O28A Ba5 O24E 18.0(5) . . ?
O24C Ba5 O24E 119.3(5) . . ?
O24G Ba5 O24E 67.4(7) . . ?
O28H Ba5 O24E 133.4(7) . . ?
O28G Ba5 O24D 68.6(6) . . ?
O24F Ba5 O24D 120.2(5) . . ?
O28A Ba5 O24D 133.1(3) . . ?
O24C Ba5 O24D 69.4(2) . . ?
O24G Ba5 O24D 112.5(5) . . ?
O28H Ba5 O24D 15.9(4) . . ?
O24E Ba5 O24D 147.6(5) . . ?
O28G Ba5 O28D 110.5(6) . . ?
O24F Ba5 O28D 117.3(5) . . ?
O28A Ba5 O28D 72.8(2) . . ?
O24C Ba5 O28D 98.8(3) . . ?
O24G Ba5 O28D 94.6(5) . . ?
O28H Ba5 O28D 49.0(5) . . ?
O24E Ba5 O28D 85.6(5) . . ?
O24D Ba5 O28D 61.9(3) . . ?
O28G Ba5 O24B 109.6(6) . . ?
O24F Ba5 O24B 49.6(5) . . ?
O28A Ba5 O24B 104.7(2) . . ?
O24C Ba5 O24B 122.8(3) . . ?
O24G Ba5 O24B 168.3(5) . . ?
O28H Ba5 O24B 83.3(5) . . ?
O24E Ba5 O24B 116.6(5) . . ?
O24D Ba5 O24B 70.6(2) . . ?
O28D Ba5 O24B 96.7(3) . . ?
O28G Ba5 O28B 116.9(6) . . ?
O24F Ba5 O28B 16.5(4) . . ?
O28A Ba5 O28B 73.0(2) . . ?
O24C Ba5 O28B 129.2(3) . . ?
O24G Ba5 O28B 112.6(5) . . ?
O28H Ba5 O28B 144.5(5) . . ?
O24E Ba5 O28B 71.0(5) . . ?
O24D Ba5 O28B 130.5(2) . . ?
O28D Ba5 O28B 132.0(3) . . ?
O24B Ba5 O28B 61.3(2) . . ?
O28G Ba5 O28C 48.6(6) . . ?
O24F Ba5 O28C 80.8(5) . . ?
O28A Ba5 O28C 129.8(3) . . ?
O24C Ba5 O28C 62.4(3) . . ?
O24G Ba5 O28C 84.5(5) . . ?
O28H Ba5 O28C 108.2(5) . . ?
O24E Ba5 O28C 115.2(6) . . ?
O24D Ba5 O28C 96.7(3) . . ?
O28D Ba5 O28C 156.6(3) . . ?
O24B Ba5 O28C 83.9(3) . . ?
O28B Ba5 O28C 68.5(3) . . ?
O3A Cl1A O1A 115.4(8) . . ?
O3A Cl1A O2A 109.4(9) . . ?
O1A Cl1A O2A 106.6(7) . . ?
O3A Cl1A O4A 109.8(9) . . ?
O1A Cl1A O4A 107.8(8) . . ?
O2A Cl1A O4A 107.5(7) . . ?
Cl1A O1A Ba1 154.1(7) . . ?
O3B Cl1B O2B 121.1(11) . . ?
O3B Cl1B O4B 110.8(10) . . ?
O2B Cl1B O4B 110.4(9) . . ?
O3B Cl1B O1B 101.1(12) . . ?
O2B Cl1B O1B 109.5(10) . . ?
O4B Cl1B O1B 101.7(11) . . ?
O2C Cl1C O1C 107.1(15) . . ?
O2C Cl1C O4C 110.5(16) . . ?
O1C Cl1C O4C 111.3(13) . . ?
O2C Cl1C O3C 110.4(14) . . ?
O1C Cl1C O3C 108.1(8) . . ?
O4C Cl1C O3C 109.5(12) . . ?
O2D Cl1D O1D 115.7(13) . . ?
O2D Cl1D O4D 109.8(13) . . ?
O1D Cl1D O4D 111.0(12) . . ?
O2D Cl1D O3D 106.2(11) . . ?
O1D Cl1D O3D 107.3(12) . . ?
O4D Cl1D O3D 106.5(12) . . ?
C1S O1S Ba2 164.5(9) . . ?
C2S' C1S O1S 168.9(17) . . ?
C2S' C1S C2S 100.4(15) . . ?
O1S C1S C2S 90.6(12) . . ?
O25E C23E O24E 117(3) . . ?
O25E C23E C22A 128(3) . . ?
O24E C23E C22A 114(2) . . ?
C23E O24E Ba1 119.2(19) . . ?
C23E O24E Ba5 128(2) . . ?
Ba1 O24E Ba5 101.8(7) . . ?
O29E C27E O28E 121(3) . . ?
O29E C27E C26A 110(3) . . ?
O28E C27E C26A 124(3) . . ?
O29E C27E Ba5 75(2) . . ?
O28E C27E Ba5 58.9(16) . . ?
C26A C27E Ba5 123.1(15) . . ?
C27E O28E Ba1 121(2) . . ?
C27E O28E Ba5 98.5(19) . . ?
Ba1 O28E Ba5 102.1(7) . . ?
C27E O29E Ba4 114(2) . . ?
C27E O29E Ba5 84(2) . . ?
Ba4 O29E Ba5 92.1(7) . . ?
O24F C23F O25F 118(3) . . ?
O24F C23F C22B 109(2) . . ?
O25F C23F C22B 131(3) . . ?
C23F O24F Ba5 127(2) . . ?
C23F O24F Ba2 118(2) . . ?
Ba5 O24F Ba2 102.2(7) . . ?
O29F C27F O28F 125(3) . . ?
O29F C27F C26B 111(3) . . ?
O28F C27F C26B 122(2) . . ?
O29F C27F Ba5 79(2) . . ?
O28F C27F Ba5 60.1(16) . . ?
C26B C27F Ba5 128.7(13) . . ?
O29F C27F Ba3 47.2(19) . . ?
O28F C27F Ba3 87.4(18) . . ?
C26B C27F Ba3 146.2(14) . . ?
Ba5 C27F Ba3 78.3(6) . . ?
C27F O28F Ba2 123(2) . . ?
C27F O28F Ba5 98.3(18) . . ?
Ba2 O28F Ba5 100.8(7) . . ?
C27F O29F Ba3 115(2) . . ?
C27F O29F Ba5 81(2) . . ?
Ba3 O29F Ba5 88.5(8) . . ?
O25G C23G O24G 117(4) . . ?
O25G C23G C22C 118(3) . . ?
O24G C23G C22C 124(3) . . ?
O25G C23G Ba5 82(2) . . ?
O24G C23G Ba5 56.9(18) . . ?
C22C C23G Ba5 122.7(17) . . ?
C23G O24G Ba5 100(2) . . ?
C23G O24G Ba3 119(2) . . ?
Ba5 O24G Ba3 98.2(7) . . ?
C23G O25G Ba1 125(3) . . ?
O29G C27G O28G 118(3) . . ?
O29G C27G C26C 123(2) . . ?
O28G C27G C26C 118(2) . . ?
C27G O28G Ba5 129(2) . . ?
C27G O28G Ba3 116(2) . . ?
Ba5 O28G Ba3 101.3(9) . . ?
O25H C23H O24H 120(3) . . ?
O25H C23H C22D 119(3) . . ?
O24H C23H C22D 119(3) . . ?
C23H O24H Ba4 122(2) . . ?
C23H O24H Ba5 104.4(19) . . ?
Ba4 O24H Ba5 95.5(7) . . ?
C23H O25H Ba2 118(2) . . ?
O28H C27H O29H 119(3) . . ?
O28H C27H C26D 117(2) . . ?
O29H C27H C26D 123(2) . . ?
C27H O28H Ba4 117.0(19) . . ?
C27H O28H Ba5 126(2) . . ?
Ba4 O28H Ba5 101.2(7) . . ?

loop_
_geom_bond_atom_site_label_1
_geom_bond_atom_site_label_2
_geom_bond_distance
_geom_bond_site_symmetry_2
_geom_bond_publ_flag
Ba1 O25G 2.65(3) . ?
Ba1 O29D 2.735(9) . ?
Ba1 O28E 2.74(2) . ?
Ba1 O24A 2.776(8) . ?
Ba1 O24E 2.81(2) . ?
Ba1 O28A 2.816(8) . ?
Ba1 O14A 2.832(7) . ?
Ba1 O11A 2.869(7) . ?
Ba1 O17A 2.873(6) . ?
Ba1 N1A 2.940(7) . ?
Ba1 O1A 2.952(9) . ?
Ba1 N20A 2.961(8) . ?
N1A C6A 1.296(12) . ?
N1A C2A 1.366(11) . ?
C2A C3A 1.365(13) . ?
C2A C7A 1.506(13) . ?
C3A C4A 1.355(15) . ?
C4A C5A 1.382(15) . ?
C5A C6A 1.372(14) . ?
C6A C21A 1.473(13) . ?
C7A N8A 1.482(11) . ?
N8A C9A 1.458(11) . ?
N8A C22A 1.487(12) . ?
C9A C10A 1.479(14) . ?
C10A O11A 1.462(11) . ?
O11A C12A 1.434(11) . ?
C12A C13A 1.508(15) . ?
C13A O14A 1.410(13) . ?
O14A C15A 1.440(12) . ?
C15A C16A 1.519(16) . ?
C16A O17A 1.413(13) . ?
O17A C18A 1.460(12) . ?
C18A C19A 1.446(14) . ?
C19A N20A 1.485(12) . ?
N20A C21A 1.473(11) . ?
N20A C26A 1.494(11) . ?
C22A C23E 1.54(3) . ?
C22A C23A 1.549(15) . ?
C23A O25A 1.267(14) . ?
C23A O24A 1.272(14) . ?
C23A Ba5 3.256(12) . ?
O24A Ba5 2.916(8) . ?
O25A Ba3 2.745(8) . ?
O25A Ba5 3.107(9) . ?
C26A C27A 1.581(15) . ?
C26A C27E 1.70(3) . ?
C27A O28A 1.270(14) . ?
C27A O29A 1.275(14) . ?
O28A Ba5 2.785(7) . ?
Ba2 O25H 2.72(3) . ?
Ba2 O24B 2.726(9) . ?
Ba2 O28F 2.75(2) . ?
Ba2 O28B 2.795(8) . ?
Ba2 O29C 2.806(10) . ?
Ba2 O24F 2.84(2) . ?
Ba2 O14B 2.849(8) . ?
Ba2 O17B 2.870(7) . ?
Ba2 O11B 2.875(8) . ?
Ba2 O1S 2.886(12) . ?
Ba2 N1B 2.940(8) . ?
Ba2 N20B 2.984(7) . ?
N1B C6B 1.345(12) . ?
N1B C2B 1.352(13) . ?
C2B C3B 1.413(15) . ?
C2B C7B 1.529(15) . ?
C3B C4B 1.363(17) . ?
C4B C5B 1.360(16) . ?
C5B C6B 1.404(14) . ?
C6B C21B 1.491(15) . ?
C7B N8B 1.452(12) . ?
N8B C9B 1.450(14) . ?
N8B C22B 1.457(13) . ?
C9B C10B 1.444(19) . ?
C10B O11B 1.486(18) . ?
O11B C12B 1.485(18) . ?
C12B C13B 1.45(2) . ?
C13B O14B 1.465(16) . ?
O14B C15B 1.485(16) . ?
C15B C16B 1.482(18) . ?
C16B O17B 1.414(13) . ?
O17B C18B 1.422(13) . ?
C18B C19B 1.476(16) . ?
C19B N20B 1.468(13) . ?
N20B C21B 1.455(11) . ?
N20B C26B 1.463(12) . ?
C22B C23B 1.548(17) . ?
C22B C23F 1.77(3) . ?
C23B O25B 1.251(14) . ?
C23B O24B 1.279(15) . ?
C23B Ba5 3.226(13) . ?
O24B Ba5 2.870(8) . ?
O25B Ba4 2.735(8) . ?
O25B Ba5 3.104(9) . ?
C26B C27B 1.536(16) . ?
C26B C27F 1.73(3) . ?
C27B O28B 1.218(13) . ?
C27B O29B 1.319(14) . ?
O28B Ba5 2.871(8) . ?
Ba3 O28G 2.77(3) . ?
Ba3 O29F 2.77(3) . ?
Ba3 O24C 2.827(8) . ?
Ba3 O24G 2.83(2) . ?
Ba3 O14C 2.834(8) . ?
Ba3 O17C 2.841(9) . ?
Ba3 O11C 2.870(8) . ?
Ba3 O11W 2.905(8) . ?
Ba3 N1C 2.912(8) . ?
Ba3 O28C 2.944(10) . ?
Ba3 N20C 2.959(8) . ?
N1C C6C 1.369(15) . ?
N1C C2C 1.381(15) . ?
C2C C3C 1.393(17) . ?
C2C C7C 1.435(17) . ?
C3C C4C 1.39(2) . ?
C4C C5C 1.34(2) . ?
C5C C6C 1.428(16) . ?
C6C C21C 1.518(16) . ?
C7C N8C 1.473(13) . ?
N8C C9C 1.467(16) . ?
N8C C22C 1.473(14) . ?
C9C C10C 1.492(19) . ?
C10C O11C 1.421(16) . ?
O11C C12C 1.411(16) . ?
C12C C13C 1.49(2) . ?
C13C O14C 1.417(18) . ?
O14C C15C 1.440(17) . ?
C15C C16C 1.39(2) . ?
C16C O17C 1.429(16) . ?
O17C C18C 1.447(16) . ?
C18C C19C 1.520(17) . ?
C19C N20C 1.464(14) . ?
N20C C21C 1.481(12) . ?
N20C C26C 1.482(13) . ?
C22C C23C 1.55(2) . ?
C22C C23G 1.73(4) . ?
C23C O24C 1.263(15) . ?
C23C O25C 1.288(16) . ?
O24C Ba5 2.802(8) . ?
C26C C27C 1.569(17) . ?
C26C C27G 1.67(3) . ?
C27C O29C 1.237(16) . ?
C27C O28C 1.289(16) . ?
O28C Ba5 2.890(9) . ?
Ba4 O29E 2.75(3) . ?
Ba4 O28H 2.78(2) . ?
Ba4 O24D 2.813(8) . ?
Ba4 O28D 2.825(10) . ?
Ba4 O17D 2.843(6) . ?
Ba4 O12W 2.844(7) . ?
Ba4 O14D 2.855(7) . ?
Ba4 O11D 2.874(7) . ?
Ba4 O24H 2.90(2) . ?
Ba4 N1D 2.924(7) . ?
Ba4 N20D 2.948(9) . ?
N1D C6D 1.317(13) . ?
N1D C2D 1.333(13) . ?
C2D C3D 1.368(15) . ?
C2D C7D 1.529(16) . ?
C3D C4D 1.297(18) . ?
C4D C5D 1.388(19) . ?
C5D C6D 1.364(14) . ?
C6D C21D 1.499(15) . ?
C7D N8D 1.484(12) . ?
N8D C9D 1.471(13) . ?
N8D C22D 1.494(12) . ?
C9D C10D 1.561(15) . ?
C10D O11D 1.387(12) . ?
O11D C12D 1.433(12) . ?
C12D C13D 1.470(15) . ?
C13D O14D 1.419(13) . ?
O14D C15D 1.431(12) . ?
C15D C16D 1.452(15) . ?
C16D O17D 1.418(12) . ?
O17D C18D 1.411(12) . ?
C18D C19D 1.493(15) . ?
C19D N20D 1.500(13) . ?
N20D C21D 1.503(12) . ?
N20D C26D 1.504(12) . ?
C22D C23H 1.57(3) . ?
C22D C23D 1.568(17) . ?
C23D O24D 1.230(14) . ?
C23D O25D 1.311(15) . ?
O24D Ba5 2.834(7) . ?
C26D C27D 1.612(17) . ?
C26D C27H 1.71(3) . ?
C27D O28D 1.222(17) . ?
C27D O29D 1.279(17) . ?
C27D Ba5 3.364(14) . ?
O28D Ba5 2.865(9) . ?
Ba5 O28G 2.75(3) . ?
Ba5 O24F 2.77(2) . ?
Ba5 O24G 2.81(2) . ?
Ba5 O28H 2.82(2) . ?
Ba5 O24E 2.83(2) . ?
Cl1A O3A 1.320(11) . ?
Cl1A O1A 1.358(9) . ?
Cl1A O2A 1.442(9) . ?
Cl1A O4A 1.445(10) . ?
Cl1B O3B 1.329(13) . ?
Cl1B O2B 1.384(11) . ?
Cl1B O4B 1.428(12) . ?
Cl1B O1B 1.474(17) . ?
Cl1C O2C 1.275(16) . ?
Cl1C O1C 1.341(10) . ?
Cl1C O4C 1.391(18) . ?
Cl1C O3C 1.405(13) . ?
Cl1D O2D 1.180(14) . ?
Cl1D O1D 1.179(17) . ?
Cl1D O4D 1.195(16) . ?
Cl1D O3D 1.228(16) . ?
O1S C1S 1.92(2) . ?
C1S C2S' 1.74(3) . ?
C1S C2S 1.96(3) . ?
C23E O25E 1.21(4) . ?
C23E O24E 1.27(3) . ?
C27E O29E 1.23(4) . ?
C27E O28E 1.29(4) . ?
C23F O24F 1.28(4) . ?
C23F O25F 1.33(4) . ?
C27F O29F 1.15(4) . ?
C27F O28F 1.24(3) . ?
C23G O25G 1.20(4) . ?
C23G O24G 1.31(4) . ?
C27G O29G 1.29(4) . ?
C27G O28G 1.33(4) . ?
C23H O25H 1.24(4) . ?
C23H O24H 1.34(4) . ?
C27H O28H 1.22(3) . ?
C27H O29H 1.30(3) . ?
